data_7032812
loop_
_publ_author_name
'Walton, Mark J.'
'Lancaster, Simon J.'
'Wright, Joseph A.'
'Elsegood, Mark R. J.'
'Redshaw, Carl'

_publ_section_title
;
 Zinc calixarene complexes for the ring opening polymerization of cyclic
 esters.
;
_journal_issue 48
_journal_name_full 'Dalton transactions (Cambridge, England : 2003)'
_journal_page_first 18001
_journal_page_last 18009
_journal_paper_doi 10.1039/c4dt02226b
_journal_volume 43
_journal_year 2014
_chemical_formula_moiety 'C126 H137 F15 O19 Zn6, 5(C2 H3 N)'
_chemical_formula_sum 'C136 H152 F15 N5 O19 Zn6'
_chemical_formula_weight 2837.84
_chemical_name_systematic
; 
 ? 
;
_space_group_crystal_system triclinic
_space_group_IT_number 2
_space_group_name_Hall '-P 1'
_space_group_name_H-M_alt 'P -1'
_symmetry_space_group_name_Hall '-P 1'
_symmetry_space_group_name_H-M 'P -1'
_atom_sites_solution_hydrogens mixed
_atom_sites_solution_primary direct
_atom_sites_solution_secondary difmap
_audit_creation_method SHELXL-2014
_cell_angle_alpha 91.246(6)
_cell_angle_beta 109.931(8)
_cell_angle_gamma 102.477(7)
_cell_formula_units_Z 2
_cell_length_a 16.9733(14)
_cell_length_b 20.4715(17)
_cell_length_c 21.2759(17)
_cell_measurement_reflns_used 28826
_cell_measurement_temperature 100(2)
_cell_measurement_theta_max 27.9
_cell_measurement_theta_min 3.0
_cell_volume 6749.0(11)
_computing_cell_refinement
;
CrystalClear-SM Expert 3.1 b10 (Rigaku, 20112)
;
_computing_data_collection
;
CrystalClear-SM Expert 3.1 b10 (Rigaku, 20112)
;
_computing_data_reduction
;
CrystalClear-SM Expert 3.1 b10 (Rigaku, 20112)
;
_computing_molecular_graphics 'Bruker SHELXTL'
_computing_publication_material 'Bruker SHELXTL'
_computing_structure_refinement 'SHELXL-2014 (Sheldrick, 2014)'
_computing_structure_solution 'SHELXS-97 (Sheldrick, 2008)'
_diffrn_ambient_temperature 100(2)
_diffrn_detector CCD
_diffrn_detector_area_resol_mean 28.5714
_diffrn_measured_fraction_theta_full 0.720
_diffrn_measured_fraction_theta_max 0.996
_diffrn_measurement_device
;
AFC12 (Right): Kappa 3 circle
;
_diffrn_measurement_device_type
;
Rigaku Saturn724+ (2x2 bin mode)
;
_diffrn_measurement_method 'profile data from \w-scans'
_diffrn_radiation_monochromator Confocal
_diffrn_radiation_type MoK\a
_diffrn_radiation_wavelength 0.71073
_diffrn_reflns_av_R_equivalents 0.3403
_diffrn_reflns_av_unetI/netI 0.4715
_diffrn_reflns_Laue_measured_fraction_full 0.720
_diffrn_reflns_Laue_measured_fraction_max 0.996
_diffrn_reflns_limit_h_max 18
_diffrn_reflns_limit_h_min -18
_diffrn_reflns_limit_k_max 22
_diffrn_reflns_limit_k_min -22
_diffrn_reflns_limit_l_max 22
_diffrn_reflns_limit_l_min -22
_diffrn_reflns_number 60159
_diffrn_reflns_point_group_measured_fraction_full 0.720
_diffrn_reflns_point_group_measured_fraction_max 0.996
_diffrn_reflns_theta_full 25.242
_diffrn_reflns_theta_max 22.499
_diffrn_reflns_theta_min 3.031
_diffrn_source 'Rotating Anode'
_diffrn_standards_decay_% 0
_diffrn_standards_interval_count 0
_diffrn_standards_interval_time 0
_diffrn_standards_number 0
_exptl_absorpt_coefficient_mu 1.135
_exptl_absorpt_correction_T_max 0.994
_exptl_absorpt_correction_T_min 0.885
_exptl_absorpt_correction_type multi-scan
_exptl_crystal_colour Colourless
_exptl_crystal_density_diffrn 1.396
_exptl_crystal_density_method 'not measured'
_exptl_crystal_description Blade
_exptl_crystal_F_000 2940
_exptl_crystal_size_max 0.110
_exptl_crystal_size_mid 0.020
_exptl_crystal_size_min 0.005
_refine_diff_density_max 0.505
_refine_diff_density_min -0.448
_refine_diff_density_rms 0.089
_refine_ls_extinction_method none
_refine_ls_goodness_of_fit_ref 0.807
_refine_ls_hydrogen_treatment mixed
_refine_ls_matrix_type full
_refine_ls_number_parameters 1767
_refine_ls_number_reflns 17582
_refine_ls_number_restraints 1036
_refine_ls_restrained_S_all 0.795
_refine_ls_R_factor_all 0.2687
_refine_ls_R_factor_gt 0.0862
_refine_ls_shift/su_max 0.001
_refine_ls_shift/su_mean 0.000
_refine_ls_structure_factor_coef Fsqd
_refine_ls_weighting_details 'w=1/[\s^2^(Fo^2^)] where P=(Fo^2^+2Fc^2^)/3'
_refine_ls_weighting_scheme calc
_refine_ls_wR_factor_gt 0.0997
_refine_ls_wR_factor_ref 0.1421
_reflns_Friedel_coverage 0.000
_reflns_number_gt 5403
_reflns_number_total 17582
_reflns_threshold_expression 'I > 2\s(I)'
_cod_data_source_file c4dt02226b2.cif
_cod_data_source_block 6
_cod_depositor_comments 'Adding full bibliography for 7032809--7032812.cif.'
_cod_original_cell_volume 6749.0(10)
_cod_database_code 7032812
_shelx_space_group_comment
; 
The symmetry employed for this shelxl refinement is uniquely defined 
by the following loop, which should always be used as a source of 
symmetry information in preference to the above space-group names. 
They are only intended as comments. 
;
_shelx_estimated_absorpt_t_min 0.885
_shelx_estimated_absorpt_t_max 0.994
_shelxl_version_number 2014-3

loop_
_space_group_symop_operation_xyz
'x, y, z'
'-x, -y, -z'

loop_
_atom_site_label
_atom_site_type_symbol
_atom_site_fract_x
_atom_site_fract_y
_atom_site_fract_z
_atom_site_U_iso_or_equiv
_atom_site_adp_type
_atom_site_occupancy
_atom_site_site_symmetry_order
_atom_site_calc_flag
_atom_site_refinement_flags_posn
_atom_site_refinement_flags_adp
_atom_site_refinement_flags_occupancy
_atom_site_disorder_assembly
_atom_site_disorder_group
Zn1 Zn 0.80851(10) 0.42396(9) 0.35882(8) 0.0337(5) Uani 1 1 d . . . . .
Zn2 Zn 0.61235(10) 0.37505(8) 0.32569(8) 0.0320(5) Uani 1 1 d . . . . .
Zn3 Zn 0.69532(10) 0.26602(8) 0.29842(8) 0.0329(5) Uani 1 1 d . . . . .
Zn4 Zn 0.47320(10) 0.18885(9) 0.16600(8) 0.0340(5) Uani 1 1 d . . . . .
Zn5 Zn 0.43727(10) 0.32718(9) 0.19157(7) 0.0327(5) Uani 1 1 d . . . . .
Zn6 Zn 0.33703(10) 0.20487(9) 0.22737(8) 0.0354(5) Uani 1 1 d . . . . .
O19 O 0.4623(5) 0.2453(4) 0.2408(4) 0.035(3) Uani 1 1 d . . . . .
H19 H 0.5071 0.2516 0.2869 0.042 Uiso 1 1 calc R U . . .
O1 O 0.8085(5) 0.3318(4) 0.3828(4) 0.028(2) Uani 1 1 d . U . . .
C1 C 0.8664(8) 0.3132(7) 0.4362(7) 0.032(3) Uani 1 1 d . U . . .
C2 C 0.8819(8) 0.2488(7) 0.4346(6) 0.031(3) Uani 1 1 d . U . . .
C3 C 0.9429(8) 0.2314(7) 0.4871(6) 0.033(3) Uani 1 1 d . U . . .
H3 H 0.9540 0.1884 0.4823 0.040 Uiso 1 1 calc R U . . .
C4 C 0.9916(8) 0.2723(7) 0.5488(7) 0.034(3) Uani 1 1 d . U . . .
C5 C 0.9711(8) 0.3351(7) 0.5499(6) 0.036(4) Uani 1 1 d . U . . .
H5 H 1.0013 0.3653 0.5896 0.044 Uiso 1 1 calc R U . . .
C6 C 0.9107(8) 0.3566(7) 0.4982(6) 0.029(3) Uani 1 1 d . U . . .
C7 C 1.0632(9) 0.2551(8) 0.6050(7) 0.052(4) Uani 1 1 d D U . . .
C8 C 1.0768(16) 0.2943(11) 0.6724(9) 0.046(6) Uani 0.636(17) 1 d D U P A 1
H8A H 1.1238 0.2824 0.7085 0.069 Uiso 0.636(17) 1 calc R U P A 1
H8B H 1.0916 0.3427 0.6689 0.069 Uiso 0.636(17) 1 calc R U P A 1
H8C H 1.0236 0.2826 0.6826 0.069 Uiso 0.636(17) 1 calc R U P A 1
C9 C 1.0328(14) 0.1783(9) 0.6158(11) 0.052(6) Uani 0.636(17) 1 d D U P A 1
H9A H 1.0787 0.1658 0.6524 0.077 Uiso 0.636(17) 1 calc R U P A 1
H9B H 0.9806 0.1720 0.6272 0.077 Uiso 0.636(17) 1 calc R U P A 1
H9C H 1.0205 0.1498 0.5743 0.077 Uiso 0.636(17) 1 calc R U P A 1
C10 C 1.1467(13) 0.2613(14) 0.5908(12) 0.066(7) Uani 0.636(17) 1 d D U P A 1
H10A H 1.1903 0.2494 0.6296 0.098 Uiso 0.636(17) 1 calc R U P A 1
H10B H 1.1358 0.2308 0.5510 0.098 Uiso 0.636(17) 1 calc R U P A 1
H10C H 1.1675 0.3077 0.5827 0.098 Uiso 0.636(17) 1 calc R U P A 1
C8X C 1.048(3) 0.254(2) 0.6715(15) 0.058(9) Uani 0.364(17) 1 d D U P A 2
H8D H 1.0967 0.2426 0.7062 0.087 Uiso 0.364(17) 1 calc R U P A 2
H8E H 1.0425 0.2985 0.6848 0.087 Uiso 0.364(17) 1 calc R U P A 2
H8F H 0.9948 0.2205 0.6664 0.087 Uiso 0.364(17) 1 calc R U P A 2
C9X C 1.089(3) 0.1917(16) 0.5840(18) 0.063(10) Uani 0.364(17) 1 d D U P A 2
H9D H 1.1358 0.1820 0.6220 0.095 Uiso 0.364(17) 1 calc R U P A 2
H9E H 1.0390 0.1532 0.5711 0.095 Uiso 0.364(17) 1 calc R U P A 2
H9F H 1.1084 0.2001 0.5459 0.095 Uiso 0.364(17) 1 calc R U P A 2
C10X C 1.1469(19) 0.3133(16) 0.615(2) 0.055(9) Uani 0.364(17) 1 d D U P A 2
H10D H 1.1961 0.3045 0.6515 0.082 Uiso 0.364(17) 1 calc R U P A 2
H10E H 1.1595 0.3146 0.5733 0.082 Uiso 0.364(17) 1 calc R U P A 2
H10F H 1.1368 0.3567 0.6263 0.082 Uiso 0.364(17) 1 calc R U P A 2
C11 C 0.8835(9) 0.4177(7) 0.5081(7) 0.038(4) Uani 1 1 d . . . . .
H11A H 0.8222 0.4058 0.5043 0.046 Uiso 1 1 calc R U . . .
H11B H 0.9182 0.4403 0.5539 0.046 Uiso 1 1 calc R U . . .
O2 O 0.8937(5) 0.4629(5) 0.4597(4) 0.031(2) Uani 1 1 d . . . . .
C12 C 0.8797(8) 0.5271(7) 0.4718(6) 0.039(4) Uani 1 1 d . . . . .
H12A H 0.8783 0.5526 0.4326 0.047 Uiso 1 1 calc R U . . .
H12B H 0.9282 0.5524 0.5115 0.047 Uiso 1 1 calc R U . . .
O3 O 0.7124(5) 0.4510(4) 0.3833(4) 0.021(2) Uani 1 1 d . . . . .
C13 C 0.7145(8) 0.4859(7) 0.4384(7) 0.034(4) Uani 1 1 d . U . . .
C14 C 0.7970(8) 0.5214(7) 0.4840(7) 0.033(4) Uani 1 1 d . U . . .
C15 C 0.8004(8) 0.5545(7) 0.5429(7) 0.037(4) Uani 1 1 d . U . . .
H15 H 0.8548 0.5805 0.5720 0.045 Uiso 1 1 calc R U . . .
C16 C 0.7295(9) 0.5519(7) 0.5616(7) 0.046(4) Uani 1 1 d . U . . .
C17 C 0.6504(8) 0.5173(6) 0.5136(6) 0.033(4) Uani 1 1 d . U . . .
H17 H 0.5990 0.5164 0.5224 0.039 Uiso 1 1 calc R U . . .
C18 C 0.6445(8) 0.4856(6) 0.4559(6) 0.027(3) Uani 1 1 d . U . . .
C19 C 0.7338(9) 0.5858(8) 0.6296(7) 0.048(4) Uani 1 1 d . U . . .
C20 C 0.8269(8) 0.6174(7) 0.6742(7) 0.062(4) Uani 1 1 d . U . . .
H20A H 0.8537 0.6503 0.6503 0.093 Uiso 1 1 calc R U . . .
H20B H 0.8591 0.5823 0.6855 0.093 Uiso 1 1 calc R U . . .
H20C H 0.8278 0.6400 0.7156 0.093 Uiso 1 1 calc R U . . .
C21 C 0.6818(8) 0.6394(7) 0.6182(7) 0.054(4) Uani 1 1 d . U . . .
H21A H 0.6822 0.6573 0.6614 0.080 Uiso 1 1 calc R U . . .
H21B H 0.6222 0.6194 0.5888 0.080 Uiso 1 1 calc R U . . .
H21C H 0.7075 0.6759 0.5970 0.080 Uiso 1 1 calc R U . . .
C22 C 0.6985(9) 0.5289(7) 0.6675(7) 0.064(4) Uani 1 1 d . U . . .
H22A H 0.7030 0.5480 0.7116 0.096 Uiso 1 1 calc R U . . .
H22B H 0.7324 0.4948 0.6735 0.096 Uiso 1 1 calc R U . . .
H22C H 0.6379 0.5080 0.6412 0.096 Uiso 1 1 calc R U . . .
C23 C 0.5540(8) 0.4536(7) 0.4054(6) 0.039(4) Uani 1 1 d . . . . .
H23A H 0.5113 0.4571 0.4266 0.047 Uiso 1 1 calc R U . . .
H23B H 0.5428 0.4799 0.3661 0.047 Uiso 1 1 calc R U . . .
O4 O 0.5408(5) 0.3849(5) 0.3823(4) 0.028(2) Uani 1 1 d . . . . .
C24 C 0.5373(8) 0.3370(7) 0.4320(7) 0.043(4) Uani 1 1 d . . . . .
H24A H 0.4859 0.2995 0.4111 0.051 Uiso 1 1 calc R U . . .
H24B H 0.5288 0.3598 0.4699 0.051 Uiso 1 1 calc R U . . .
O5 O 0.6151(5) 0.2799(4) 0.3518(4) 0.028(2) Uani 1 1 d . . . . .
C25 C 0.6406(8) 0.2732(7) 0.4198(7) 0.028(4) Uani 1 1 d . . . . .
C26 C 0.6131(8) 0.3080(7) 0.4599(7) 0.025(4) Uani 1 1 d . U . . .
C27 C 0.6465(8) 0.3080(6) 0.5304(7) 0.035(4) Uani 1 1 d . U . . .
H27 H 0.6287 0.3342 0.5580 0.042 Uiso 1 1 calc R U . . .
C28 C 0.7043(9) 0.2702(7) 0.5591(7) 0.036(4) Uani 1 1 d . U . . .
C29 C 0.7240(8) 0.2284(7) 0.5157(7) 0.038(4) Uani 1 1 d . . . . .
H29 H 0.7617 0.2001 0.5348 0.045 Uiso 1 1 calc R U . . .
C30 C 0.6900(8) 0.2271(7) 0.4459(7) 0.030(4) Uani 1 1 d . U . . .
C31 C 0.7486(10) 0.2763(8) 0.6356(7) 0.045(4) Uani 1 1 d . . . . .
C32 C 0.6837(10) 0.2744(9) 0.6692(7) 0.096(7) Uani 1 1 d . . . . .
H32A H 0.6372 0.2336 0.6514 0.143 Uiso 1 1 calc R U . . .
H32B H 0.6596 0.3141 0.6603 0.143 Uiso 1 1 calc R U . . .
H32C H 0.7118 0.2742 0.7178 0.143 Uiso 1 1 calc R U . . .
C33 C 0.8159(11) 0.3392(9) 0.6577(8) 0.100(8) Uani 1 1 d . . . . .
H33A H 0.8438 0.3435 0.7067 0.151 Uiso 1 1 calc R U . . .
H33B H 0.7898 0.3774 0.6445 0.151 Uiso 1 1 calc R U . . .
H33C H 0.8589 0.3387 0.6367 0.151 Uiso 1 1 calc R U . . .
C34 C 0.7896(12) 0.2182(7) 0.6596(7) 0.090(7) Uani 1 1 d . . . . .
H34A H 0.8358 0.2183 0.6419 0.134 Uiso 1 1 calc R U . . .
H34B H 0.7458 0.1757 0.6437 0.134 Uiso 1 1 calc R U . . .
H34C H 0.8135 0.2231 0.7089 0.134 Uiso 1 1 calc R U . . .
C35 C 0.7030(8) 0.1738(7) 0.4046(6) 0.039(4) Uani 1 1 d . . . . .
H35A H 0.7397 0.1481 0.4358 0.047 Uiso 1 1 calc R U . . .
H35B H 0.6461 0.1425 0.3817 0.047 Uiso 1 1 calc R U . . .
O6 O 0.7410(5) 0.1929(4) 0.3539(4) 0.037(3) Uani 1 1 d . . . . .
C36 C 0.8320(8) 0.1977(7) 0.3750(6) 0.036(4) Uani 1 1 d . U . . .
H36A H 0.8520 0.2102 0.3373 0.044 Uiso 1 1 calc R U . . .
H36B H 0.8434 0.1532 0.3865 0.044 Uiso 1 1 calc R U . . .
C37 C 0.8696(9) 0.4836(6) 0.3082(6) 0.029(4) Uani 1 1 d . . . . .
C38 C 0.8372(9) 0.5287(7) 0.2669(7) 0.033(4) Uani 1 1 d . U . . .
F1 F 0.7594(4) 0.5410(4) 0.2619(3) 0.044(2) Uani 1 1 d . . . . .
C39 C 0.8784(10) 0.5663(8) 0.2284(7) 0.043(4) Uani 1 1 d . . . . .
F2 F 0.8414(5) 0.6092(4) 0.1865(4) 0.066(3) Uani 1 1 d . . . . .
C40 C 0.9589(10) 0.5605(8) 0.2337(7) 0.043(4) Uani 1 1 d . . . . .
F3 F 0.9989(5) 0.5964(4) 0.1956(4) 0.070(3) Uani 1 1 d . . . . .
C41 C 0.9942(11) 0.5171(9) 0.2739(9) 0.055(5) Uani 1 1 d . . . . .
F4 F 1.0763(5) 0.5118(4) 0.2814(4) 0.060(3) Uani 1 1 d . . . . .
C42 C 0.9499(10) 0.4805(7) 0.3131(7) 0.038(4) Uani 1 1 d . . . . .
F5 F 0.9912(5) 0.4374(4) 0.3502(4) 0.048(2) Uani 1 1 d . . . . .
O7 O 0.5305(5) 0.4005(4) 0.2469(4) 0.033(3) Uani 1 1 d . . . . .
O8 O 0.6953(5) 0.3611(4) 0.2751(4) 0.029(2) Uani 1 1 d . . . . .
C43 C 0.5776(8) 0.4458(6) 0.2148(6) 0.035(4) Uani 1 1 d . U . . .
H43A H 0.6197 0.4817 0.2493 0.042 Uiso 1 1 calc R U . . .
H43B H 0.5366 0.4675 0.1820 0.042 Uiso 1 1 calc R U . . .
C44 C 0.6827(8) 0.3782(7) 0.2094(6) 0.031(3) Uani 1 1 d . U . . .
C45 C 0.6257(8) 0.4153(7) 0.1784(7) 0.034(3) Uani 1 1 d . U . . .
C46 C 0.6229(8) 0.4314(6) 0.1152(6) 0.031(4) Uani 1 1 d . U . . .
H46 H 0.5822 0.4564 0.0931 0.037 Uiso 1 1 calc R U . . .
C47 C 0.6720(9) 0.4153(7) 0.0809(7) 0.035(4) Uani 1 1 d . . . . .
C48 C 0.7314(8) 0.3796(7) 0.1175(6) 0.039(4) Uani 1 1 d . U . . .
H48 H 0.7693 0.3684 0.0971 0.047 Uiso 1 1 calc R U . . .
C49 C 0.7398(8) 0.3594(6) 0.1804(6) 0.025(3) Uani 1 1 d . U . . .
C50 C 0.6740(8) 0.4382(7) 0.0150(6) 0.032(3) Uani 1 1 d . U . . .
C51 C 0.5980(8) 0.4700(7) -0.0173(6) 0.049(4) Uani 1 1 d . U . . .
H51A H 0.5438 0.4356 -0.0287 0.073 Uiso 1 1 calc R U . . .
H51B H 0.6026 0.4888 -0.0582 0.073 Uiso 1 1 calc R U . . .
H51C H 0.5990 0.5059 0.0143 0.073 Uiso 1 1 calc R U . . .
C52 C 0.6675(8) 0.3778(7) -0.0322(6) 0.048(4) Uani 1 1 d . U . . .
H52A H 0.7152 0.3566 -0.0112 0.072 Uiso 1 1 calc R U . . .
H52B H 0.6704 0.3933 -0.0748 0.072 Uiso 1 1 calc R U . . .
H52C H 0.6125 0.3452 -0.0407 0.072 Uiso 1 1 calc R U . . .
C53 C 0.7607(8) 0.4889(7) 0.0271(6) 0.047(4) Uani 1 1 d . U . . .
H53A H 0.7635 0.5298 0.0534 0.070 Uiso 1 1 calc R U . . .
H53B H 0.7654 0.5003 -0.0162 0.070 Uiso 1 1 calc R U . . .
H53C H 0.8083 0.4689 0.0518 0.070 Uiso 1 1 calc R U . . .
C54 C 0.8055(8) 0.3260(6) 0.2193(6) 0.030(3) Uani 1 1 d . U . . .
H54A H 0.8415 0.3200 0.1925 0.036 Uiso 1 1 calc R U . . .
H54B H 0.8434 0.3563 0.2603 0.036 Uiso 1 1 calc R U . . .
O9 O 0.7749(5) 0.2618(4) 0.2394(4) 0.029(2) Uani 1 1 d . U . . .
C55 C 0.7448(7) 0.2086(6) 0.1839(6) 0.027(3) Uani 1 1 d . U . . .
H55A H 0.7934 0.2033 0.1702 0.033 Uiso 1 1 calc R U . . .
H55B H 0.7004 0.2205 0.1447 0.033 Uiso 1 1 calc R U . . .
O10 O 0.6008(5) 0.1948(4) 0.2229(4) 0.028(2) Uani 1 1 d . U . . .
C56 C 0.6323(8) 0.1405(7) 0.2220(6) 0.027(3) Uani 1 1 d . U . . .
C57 C 0.7080(9) 0.1454(7) 0.2063(6) 0.034(3) Uani 1 1 d . U . . .
C58 C 0.7486(9) 0.0928(7) 0.2164(6) 0.037(3) Uani 1 1 d . U . . .
H58 H 0.7994 0.0975 0.2059 0.044 Uiso 1 1 calc R U . . .
C59 C 0.7198(9) 0.0332(7) 0.2412(6) 0.039(4) Uani 1 1 d . U . . .
C60 C 0.6405(9) 0.0287(7) 0.2510(6) 0.042(4) Uani 1 1 d . U . . .
H60 H 0.6148 -0.0125 0.2636 0.050 Uiso 1 1 calc R U . . .
C61 C 0.5988(8) 0.0790(7) 0.2436(6) 0.033(3) Uani 1 1 d . U . . .
C62 C 0.7674(11) -0.0216(8) 0.2572(8) 0.059(4) Uani 1 1 d . U . . .
C63 C 0.8449(9) -0.0102(7) 0.2344(7) 0.060(5) Uani 1 1 d . U . . .
H63A H 0.8719 -0.0484 0.2439 0.090 Uiso 1 1 calc R U . . .
H63B H 0.8867 0.0312 0.2586 0.090 Uiso 1 1 calc R U . . .
H63C H 0.8257 -0.0062 0.1860 0.090 Uiso 1 1 calc R U . . .
C64 C 0.7107(10) -0.0877(7) 0.2276(8) 0.081(5) Uani 1 1 d . U . . .
H64A H 0.6674 -0.0993 0.2490 0.122 Uiso 1 1 calc R U . . .
H64B H 0.7450 -0.1215 0.2346 0.122 Uiso 1 1 calc R U . . .
H64C H 0.6817 -0.0866 0.1793 0.122 Uiso 1 1 calc R U . . .
C65 C 0.8024(10) -0.0215(7) 0.3351(7) 0.079(5) Uani 1 1 d . U . . .
H65A H 0.7552 -0.0231 0.3521 0.119 Uiso 1 1 calc R U . . .
H65B H 0.8475 0.0196 0.3552 0.119 Uiso 1 1 calc R U . . .
H65C H 0.8264 -0.0609 0.3470 0.119 Uiso 1 1 calc R U . . .
C66 C 0.5136(8) 0.0698(7) 0.2545(6) 0.045(4) Uani 1 1 d . U . . .
H66A H 0.5009 0.0270 0.2740 0.054 Uiso 1 1 calc R U . . .
H66B H 0.5158 0.1073 0.2856 0.054 Uiso 1 1 calc R U . . .
O11 O 0.4490(5) 0.0688(5) 0.1904(4) 0.044(3) Uani 1 1 d . . . . .
C67 C 0.3653(8) 0.0368(6) 0.1915(6) 0.032(4) Uani 1 1 d . U . . .
H67A H 0.3545 0.0598 0.2280 0.038 Uiso 1 1 calc R U . . .
H67B H 0.3634 -0.0107 0.2004 0.038 Uiso 1 1 calc R U . . .
O12 O 0.3414(5) 0.1585(5) 0.1445(4) 0.037(3) Uani 1 1 d . . . . .
C68 C 0.2881(9) 0.1033(9) 0.1045(7) 0.039(4) Uani 1 1 d . . . . .
C69 C 0.2986(9) 0.0395(8) 0.1272(6) 0.033(4) Uani 1 1 d . . . . .
C70 C 0.2405(8) -0.0172(7) 0.0850(7) 0.038(4) Uani 1 1 d . . . . .
H70 H 0.2456 -0.0606 0.0980 0.045 Uiso 1 1 calc R U . . .
C71 C 0.1767(8) -0.0122(8) 0.0260(7) 0.038(4) Uani 1 1 d . . . . .
C72 C 0.1710(9) 0.0517(8) 0.0057(7) 0.041(4) Uani 1 1 d . . . . .
H72 H 0.1295 0.0550 -0.0366 0.049 Uiso 1 1 calc R U . . .
C73 C 0.2233(8) 0.1100(8) 0.0447(7) 0.032(4) Uani 1 1 d . . . . .
C74 C 0.1165(10) -0.0765(8) -0.0184(7) 0.056(4) Uani 1 1 d D U . . .
C75 C 0.1213(18) -0.0801(13) -0.0872(10) 0.076(8) Uani 0.636(17) 1 d D U P B 1
H75A H 0.1147 -0.0376 -0.1063 0.113 Uiso 0.636(17) 1 calc R U P B 1
H75B H 0.1773 -0.0879 -0.0844 0.113 Uiso 0.636(17) 1 calc R U P B 1
H75C H 0.0750 -0.1171 -0.1159 0.113 Uiso 0.636(17) 1 calc R U P B 1
C76 C 0.0206(12) -0.0724(11) -0.0273(12) 0.058(7) Uani 0.636(17) 1 d D U P B 1
H76A H 0.0147 -0.0700 0.0169 0.087 Uiso 0.636(17) 1 calc R U P B 1
H76B H 0.0084 -0.0322 -0.0491 0.087 Uiso 0.636(17) 1 calc R U P B 1
H76C H -0.0203 -0.1125 -0.0552 0.087 Uiso 0.636(17) 1 calc R U P B 1
C77 C 0.1265(17) -0.1410(10) 0.0132(12) 0.061(7) Uani 0.636(17) 1 d D U P B 1
H77A H 0.1231 -0.1372 0.0581 0.091 Uiso 0.636(17) 1 calc R U P B 1
H77B H 0.0802 -0.1785 -0.0148 0.091 Uiso 0.636(17) 1 calc R U P B 1
H77C H 0.1825 -0.1493 0.0167 0.091 Uiso 0.636(17) 1 calc R U P B 1
C75X C 0.177(2) -0.1076(19) -0.043(2) 0.064(9) Uani 0.364(17) 1 d D U P B 2
H75D H 0.2004 -0.0767 -0.0701 0.097 Uiso 0.364(17) 1 calc R U P B 2
H75E H 0.2237 -0.1157 -0.0042 0.097 Uiso 0.364(17) 1 calc R U P B 2
H75F H 0.1439 -0.1503 -0.0704 0.097 Uiso 0.364(17) 1 calc R U P B 2
C76X C 0.043(2) -0.062(2) -0.0801(18) 0.076(11) Uani 0.364(17) 1 d D U P B 2
H76D H 0.0688 -0.0296 -0.1053 0.114 Uiso 0.364(17) 1 calc R U P B 2
H76E H 0.0115 -0.1038 -0.1091 0.114 Uiso 0.364(17) 1 calc R U P B 2
H76F H 0.0041 -0.0429 -0.0646 0.114 Uiso 0.364(17) 1 calc R U P B 2
C77X C 0.082(3) -0.1257(19) 0.0226(18) 0.058(10) Uani 0.364(17) 1 d D U P B 2
H77D H 0.0432 -0.1074 0.0393 0.088 Uiso 0.364(17) 1 calc R U P B 2
H77E H 0.0503 -0.1682 -0.0055 0.088 Uiso 0.364(17) 1 calc R U P B 2
H77F H 0.1301 -0.1336 0.0607 0.088 Uiso 0.364(17) 1 calc R U P B 2
C78 C 0.2244(9) 0.1800(7) 0.0286(6) 0.039(4) Uani 1 1 d . U . . .
H78A H 0.2824 0.2013 0.0283 0.047 Uiso 1 1 calc R U . . .
H78B H 0.2157 0.2047 0.0653 0.047 Uiso 1 1 calc R U . . .
C79 C 0.1580(9) 0.1890(7) -0.0377(7) 0.036(3) Uani 1 1 d . U . . .
C80 C 0.0916(9) 0.2186(7) -0.0412(7) 0.042(4) Uani 1 1 d . U . . .
F6 F 0.0846(5) 0.2405(4) 0.0165(4) 0.064(3) Uani 1 1 d . U . . .
C81 C 0.0345(10) 0.2311(7) -0.1005(7) 0.048(4) Uani 1 1 d . U . . .
F7 F -0.0298(6) 0.2603(5) -0.1010(4) 0.077(3) Uani 1 1 d . U . . .
C82 C 0.0394(10) 0.2087(8) -0.1598(8) 0.054(4) Uani 1 1 d . U . . .
F8 F -0.0177(5) 0.2186(4) -0.2186(4) 0.075(3) Uani 1 1 d . U . . .
C83 C 0.1042(10) 0.1788(8) -0.1570(7) 0.050(4) Uani 1 1 d . U . . .
F9 F 0.1115(6) 0.1596(4) -0.2167(4) 0.074(3) Uani 1 1 d . U . . .
C84 C 0.1648(10) 0.1712(8) -0.0971(8) 0.049(4) Uani 1 1 d . U . . .
F10 F 0.2254(5) 0.1407(4) -0.1001(4) 0.060(3) Uani 1 1 d . U . . .
O13 O 0.4884(5) 0.1568(5) 0.0797(5) 0.039(3) Uani 1 1 d D . . . .
H13 H 0.536(4) 0.146(7) 0.096(6) 0.058 Uiso 1 1 d D U . . .
C85 C 0.5304(9) 0.2124(7) 0.0510(6) 0.041(4) Uani 1 1 d . U . . .
H85A H 0.5528 0.1940 0.0189 0.050 Uiso 1 1 calc R U . . .
H85B H 0.5798 0.2415 0.0873 0.050 Uiso 1 1 calc R U . . .
O14 O 0.4525(5) 0.2768(4) 0.1185(4) 0.033(2) Uani 1 1 d . U . . .
C86 C 0.4349(9) 0.2859(8) 0.0529(7) 0.040(4) Uani 1 1 d . U . . .
C87 C 0.4698(8) 0.2527(7) 0.0160(7) 0.032(3) Uani 1 1 d . U . . .
C88 C 0.4531(8) 0.2609(7) -0.0515(7) 0.038(4) Uani 1 1 d . U . . .
H88 H 0.4771 0.2363 -0.0758 0.045 Uiso 1 1 calc R U . . .
C89 C 0.4041(9) 0.3025(7) -0.0842(6) 0.031(4) Uani 1 1 d . . . . .
C90 C 0.3668(8) 0.3328(6) -0.0458(7) 0.034(4) Uani 1 1 d . . . . .
H90 H 0.3290 0.3603 -0.0670 0.041 Uiso 1 1 calc R U . . .
C91 C 0.3818(8) 0.3250(7) 0.0209(7) 0.031(3) Uani 1 1 d . U . . .
C92 C 0.3835(9) 0.3108(7) -0.1586(7) 0.040(4) Uani 1 1 d . . . . .
C93 C 0.2866(8) 0.2777(7) -0.1982(6) 0.055(5) Uani 1 1 d . . . . .
H93A H 0.2508 0.2953 -0.1776 0.082 Uiso 1 1 calc R U . . .
H93B H 0.2763 0.2288 -0.1971 0.082 Uiso 1 1 calc R U . . .
H93C H 0.2716 0.2881 -0.2450 0.082 Uiso 1 1 calc R U . . .
C94 C 0.4022(10) 0.3850(7) -0.1708(6) 0.054(5) Uani 1 1 d . . . . .
H94A H 0.4627 0.4065 -0.1451 0.081 Uiso 1 1 calc R U . . .
H94B H 0.3649 0.4075 -0.1563 0.081 Uiso 1 1 calc R U . . .
H94C H 0.3908 0.3886 -0.2188 0.081 Uiso 1 1 calc R U . . .
C95 C 0.4361(10) 0.2760(7) -0.1878(7) 0.059(5) Uani 1 1 d . . . . .
H95A H 0.4248 0.2852 -0.2347 0.089 Uiso 1 1 calc R U . . .
H95B H 0.4195 0.2273 -0.1858 0.089 Uiso 1 1 calc R U . . .
H95C H 0.4976 0.2929 -0.1616 0.089 Uiso 1 1 calc R U . . .
C96 C 0.3281(8) 0.3542(6) 0.0527(6) 0.036(4) Uani 1 1 d . . . . .
H96A H 0.3002 0.3855 0.0230 0.043 Uiso 1 1 calc R U . . .
H96B H 0.2819 0.3174 0.0566 0.043 Uiso 1 1 calc R U . . .
O15 O 0.3783(5) 0.3894(4) 0.1181(4) 0.036(3) Uani 1 1 d . . . . .
C97 C 0.3310(8) 0.4220(7) 0.1488(6) 0.034(4) Uani 1 1 d . U . . .
H97A H 0.3169 0.4608 0.1242 0.041 Uiso 1 1 calc R U . . .
H97B H 0.3687 0.4396 0.1956 0.041 Uiso 1 1 calc R U . . .
O16 O 0.3244(5) 0.2990(4) 0.2080(4) 0.030(2) Uani 1 1 d . U . . .
C98 C 0.2505(8) 0.3178(7) 0.1799(5) 0.023(3) Uani 1 1 d . U . . .
C99 C 0.2493(8) 0.3771(7) 0.1498(6) 0.029(3) Uani 1 1 d . U . . .
C100 C 0.1735(8) 0.3957(7) 0.1202(6) 0.036(4) Uani 1 1 d . U . . .
H100 H 0.1751 0.4360 0.0989 0.043 Uiso 1 1 calc R U . . .
C101 C 0.0937(8) 0.3586(7) 0.1196(6) 0.030(4) Uani 1 1 d . U . . .
C102 C 0.0963(9) 0.3013(7) 0.1517(7) 0.041(4) Uani 1 1 d . . . . .
H102 H 0.0440 0.2743 0.1531 0.049 Uiso 1 1 calc R U . . .
C103 C 0.1695(9) 0.2820(7) 0.1813(6) 0.030(4) Uani 1 1 d . U . . .
C104 C 0.0101(9) 0.3826(7) 0.0881(8) 0.056(4) Uani 1 1 d D U . . .
C105 C -0.0686(13) 0.3199(10) 0.0600(13) 0.049(6) Uani 0.64(3) 1 d D U P C 1
H10G H -0.0607 0.2929 0.0250 0.074 Uiso 0.64(3) 1 calc R U P C 1
H10H H -0.0722 0.2925 0.0966 0.074 Uiso 0.64(3) 1 calc R U P C 1
H10I H -0.1220 0.3351 0.0409 0.074 Uiso 0.64(3) 1 calc R U P C 1
C106 C -0.0084(17) 0.4205(15) 0.1414(12) 0.076(7) Uani 0.64(3) 1 d D U P C 1
H10J H -0.0059 0.3935 0.1792 0.114 Uiso 0.64(3) 1 calc R U P C 1
H10K H 0.0348 0.4634 0.1573 0.114 Uiso 0.64(3) 1 calc R U P C 1
H10L H -0.0660 0.4292 0.1223 0.114 Uiso 0.64(3) 1 calc R U P C 1
C107 C 0.0074(17) 0.4216(14) 0.0268(12) 0.065(6) Uani 0.64(3) 1 d D U P C 1
H10M H 0.0197 0.3950 -0.0060 0.097 Uiso 0.64(3) 1 calc R U P C 1
H10N H -0.0500 0.4304 0.0062 0.097 Uiso 0.64(3) 1 calc R U P C 1
H10O H 0.0508 0.4645 0.0412 0.097 Uiso 0.64(3) 1 calc R U P C 1
C15X C -0.076(2) 0.339(2) 0.088(3) 0.094(12) Uani 0.36(3) 1 d D U P C 2
H15A H -0.0818 0.2925 0.0714 0.141 Uiso 0.36(3) 1 calc R U P C 2
H15B H -0.0761 0.3403 0.1341 0.141 Uiso 0.36(3) 1 calc R U P C 2
H15C H -0.1235 0.3563 0.0591 0.141 Uiso 0.36(3) 1 calc R U P C 2
C16X C 0.025(3) 0.4558(15) 0.114(2) 0.072(11) Uani 0.36(3) 1 d D U P C 2
H16A H 0.0805 0.4812 0.1124 0.108 Uiso 0.36(3) 1 calc R U P C 2
H16B H -0.0214 0.4747 0.0848 0.108 Uiso 0.36(3) 1 calc R U P C 2
H16C H 0.0259 0.4587 0.1598 0.108 Uiso 0.36(3) 1 calc R U P C 2
C17X C 0.002(3) 0.381(3) 0.0123(11) 0.065(11) Uani 0.36(3) 1 d D U P C 2
H17A H -0.0077 0.3349 -0.0063 0.098 Uiso 0.36(3) 1 calc R U P C 2
H17B H -0.0465 0.4002 -0.0130 0.098 Uiso 0.36(3) 1 calc R U P C 2
H17C H 0.0554 0.4084 0.0089 0.098 Uiso 0.36(3) 1 calc R U P C 2
C108 C 0.1661(8) 0.2229(8) 0.2204(7) 0.046(5) Uani 1 1 d . . . . .
H10P H 0.1993 0.2381 0.2685 0.056 Uiso 1 1 calc R U . . .
H10Q H 0.1055 0.2036 0.2157 0.056 Uiso 1 1 calc R U . . .
O17 O 0.2007(6) 0.1702(5) 0.1991(4) 0.040(3) Uani 1 1 d . . . . .
C109 C 0.1800(9) 0.1067(7) 0.2239(7) 0.045(4) Uani 1 1 d . . . . .
H10R H 0.2034 0.0742 0.2048 0.054 Uiso 1 1 calc R U . . .
H10S H 0.1164 0.0902 0.2073 0.054 Uiso 1 1 calc R U . . .
O18 O 0.3548(6) 0.1710(5) 0.3120(4) 0.043(3) Uani 1 1 d . . . . .
C110 C 0.2984(10) 0.1393(8) 0.3376(8) 0.046(5) Uani 1 1 d . . . . .
C111 C 0.2137(10) 0.1076(7) 0.2997(7) 0.041(4) Uani 1 1 d . . . . .
C112 C 0.1596(10) 0.0733(8) 0.3308(8) 0.060(5) Uani 1 1 d . . . . .
H112 H 0.1008 0.0543 0.3045 0.072 Uiso 1 1 calc R U . . .
C113 C 0.1883(11) 0.0659(9) 0.3977(9) 0.068(6) Uani 1 1 d . . . . .
C114 C 0.2725(10) 0.0981(8) 0.4351(7) 0.053(5) Uani 1 1 d . . . . .
H114 H 0.2936 0.0944 0.4821 0.063 Uiso 1 1 calc R U . . .
C115 C 0.3266(10) 0.1350(7) 0.4072(9) 0.058(5) Uani 1 1 d . . . . .
C116 C 0.1305(12) 0.0259(11) 0.4318(10) 0.084(7) Uani 1 1 d . . . . .
C117 C 0.1237(13) 0.0710(11) 0.4892(10) 0.132(9) Uani 1 1 d . . . . .
H11C H 0.0949 0.1063 0.4698 0.198 Uiso 1 1 calc R U . . .
H11D H 0.1816 0.0916 0.5211 0.198 Uiso 1 1 calc R U . . .
H11E H 0.0901 0.0433 0.5126 0.198 Uiso 1 1 calc R U . . .
C118 C 0.1696(11) -0.0292(9) 0.4661(10) 0.119(9) Uani 1 1 d . . . . .
H11F H 0.1453 -0.0434 0.5007 0.179 Uiso 1 1 calc R U . . .
H11G H 0.2322 -0.0123 0.4870 0.179 Uiso 1 1 calc R U . . .
H11H H 0.1566 -0.0675 0.4329 0.179 Uiso 1 1 calc R U . . .
C119 C 0.0406(11) -0.0017(10) 0.3858(9) 0.129(9) Uani 1 1 d . . . . .
H11I H 0.0392 -0.0376 0.3541 0.194 Uiso 1 1 calc R U . . .
H11J H 0.0184 0.0342 0.3610 0.194 Uiso 1 1 calc R U . . .
H11K H 0.0047 -0.0198 0.4120 0.194 Uiso 1 1 calc R U . . .
C120 C 0.4176(9) 0.1705(8) 0.4503(7) 0.060(5) Uani 1 1 d . U . . .
H12C H 0.4505 0.1827 0.4201 0.072 Uiso 1 1 calc R U . . .
H12D H 0.4152 0.2131 0.4717 0.072 Uiso 1 1 calc R U . . .
C121 C 0.4673(10) 0.1354(9) 0.5034(9) 0.072(4) Uani 1 1 d . U . . .
C122 C 0.5259(12) 0.0972(10) 0.4964(12) 0.089(5) Uani 1 1 d . U . . .
F11 F 0.5287(6) 0.0967(5) 0.4320(6) 0.110(4) Uani 1 1 d . U . . .
C123 C 0.5741(15) 0.0663(12) 0.5446(14) 0.118(6) Uani 1 1 d . U . . .
F12 F 0.6266(8) 0.0336(7) 0.5291(8) 0.172(5) Uani 1 1 d . U . . .
C124 C 0.5625(15) 0.0699(12) 0.6066(14) 0.123(6) Uani 1 1 d . U . . .
F13 F 0.6098(8) 0.0373(6) 0.6526(7) 0.179(6) Uani 1 1 d . U . . .
C125 C 0.5120(15) 0.1047(11) 0.6156(12) 0.114(6) Uani 1 1 d . U . . .
F14 F 0.5039(8) 0.1067(6) 0.6789(6) 0.159(5) Uani 1 1 d . U . . .
C126 C 0.4636(13) 0.1369(11) 0.5678(11) 0.092(5) Uani 1 1 d . U . . .
F15 F 0.4143(7) 0.1731(6) 0.5845(5) 0.109(4) Uani 1 1 d . U . . .
N1 N 0.5789(11) 0.0518(9) 0.0621(8) 0.120(7) Uani 1 1 d D U . . .
C127 C 0.6100(16) 0.0103(12) 0.0524(14) 0.165(12) Uani 1 1 d D U . . .
C128 C 0.6414(10) -0.0451(8) 0.0301(8) 0.089(6) Uani 1 1 d D U . . .
H12E H 0.6498 -0.0363 -0.0125 0.133 Uiso 1 1 calc R U . . .
H12F H 0.5988 -0.0878 0.0239 0.133 Uiso 1 1 calc R U . . .
H12G H 0.6963 -0.0478 0.0642 0.133 Uiso 1 1 calc R U . . .
N2 N 0.5005(9) 0.6138(7) 0.4191(7) 0.080(5) Uani 1 1 d D U . . .
C129 C 0.5646(10) 0.6325(9) 0.4131(8) 0.073(6) Uani 1 1 d D U . . .
C130 C 0.6496(11) 0.6540(9) 0.4082(11) 0.144(10) Uani 1 1 d D U . . .
H13A H 0.6824 0.6200 0.4240 0.216 Uiso 1 1 calc R U . . .
H13B H 0.6802 0.6969 0.4360 0.216 Uiso 1 1 calc R U . . .
H13C H 0.6434 0.6597 0.3612 0.216 Uiso 1 1 calc R U . . .
N3 N 0.350(2) -0.1773(18) 0.0515(17) 0.159(16) Uani 0.5 1 d D U P . .
C131 C 0.401(3) -0.1421(18) 0.0978(18) 0.154(17) Uani 0.5 1 d D U P . .
C132 C 0.4606(18) -0.0758(17) 0.1225(18) 0.133(17) Uani 0.5 1 d D U P . .
H13D H 0.4908 -0.0738 0.1711 0.199 Uiso 0.5 1 calc R U P . .
H13E H 0.5027 -0.0684 0.0998 0.199 Uiso 0.5 1 calc R U P . .
H13F H 0.4279 -0.0409 0.1132 0.199 Uiso 0.5 1 calc R U P . .
N4 N 0.709(2) 0.1558(15) 0.8069(14) 0.108(10) Uani 0.5 1 d D U P . .
C133 C 0.736(3) 0.2055(17) 0.8404(19) 0.113(13) Uani 0.5 1 d D U P . .
C134 C 0.774(3) 0.2735(17) 0.8753(18) 0.138(14) Uani 0.5 1 d D U P . .
H13G H 0.7531 0.2789 0.9120 0.207 Uiso 0.5 1 calc R U P . .
H13H H 0.7589 0.3066 0.8436 0.207 Uiso 0.5 1 calc R U P . .
H13I H 0.8374 0.2805 0.8937 0.207 Uiso 0.5 1 calc R U P . .
N5 N 0.0376(16) -0.0552(14) 0.1708(14) 0.222(13) Uani 1 1 d D U . . .
C135 C 0.1024(17) -0.0617(11) 0.2075(12) 0.132(11) Uani 1 1 d D U . . .
C136 C 0.1861(16) -0.0707(13) 0.2524(13) 0.223(15) Uani 1 1 d D U . . .
H13J H 0.2087 -0.0985 0.2279 0.335 Uiso 1 1 calc R U . . .
H13K H 0.1787 -0.0930 0.2910 0.335 Uiso 1 1 calc R U . . .
H13L H 0.2267 -0.0267 0.2682 0.335 Uiso 1 1 calc R U . . .
N6 N -0.0333(13) 0.2249(12) 0.2493(10) 0.137(8) Uani 1 1 d D U . . .
C137 C -0.0003(14) 0.2097(12) 0.3012(12) 0.114(9) Uani 1 1 d D U . . .
C138 C 0.0568(15) 0.2089(12) 0.3701(10) 0.180(12) Uani 1 1 d D U . . .
H13M H 0.1154 0.2112 0.3708 0.270 Uiso 1 1 calc R U . . .
H13N H 0.0362 0.1673 0.3876 0.270 Uiso 1 1 calc R U . . .
H13O H 0.0573 0.2477 0.3982 0.270 Uiso 1 1 calc R U . . .

loop_
_atom_site_aniso_label
_atom_site_aniso_U_11
_atom_site_aniso_U_22
_atom_site_aniso_U_33
_atom_site_aniso_U_23
_atom_site_aniso_U_13
_atom_site_aniso_U_12
Zn1 0.0276(10) 0.0356(13) 0.0424(11) 0.0036(9) 0.0141(9) 0.0139(9)
Zn2 0.0251(10) 0.0334(13) 0.0407(11) 0.0010(9) 0.0140(8) 0.0102(9)
Zn3 0.0295(10) 0.0362(13) 0.0362(11) 0.0011(9) 0.0132(8) 0.0117(9)
Zn4 0.0327(10) 0.0378(13) 0.0348(10) 0.0028(9) 0.0138(8) 0.0124(9)
Zn5 0.0261(10) 0.0368(13) 0.0377(10) 0.0016(9) 0.0131(8) 0.0097(9)
Zn6 0.0307(11) 0.0413(14) 0.0385(11) 0.0063(9) 0.0156(9) 0.0116(9)
O19 0.047(6) 0.016(6) 0.043(6) -0.006(5) 0.023(5) -0.006(5)
O1 0.023(5) 0.032(6) 0.027(5) -0.006(4) 0.008(4) 0.005(4)
C1 0.023(6) 0.040(6) 0.036(5) -0.004(4) 0.011(4) 0.013(5)
C2 0.023(7) 0.034(6) 0.038(6) 0.001(5) 0.012(5) 0.013(5)
C3 0.028(7) 0.031(7) 0.043(6) 0.002(5) 0.013(5) 0.014(6)
C4 0.030(7) 0.031(7) 0.046(6) 0.005(5) 0.018(5) 0.009(6)
C5 0.021(7) 0.030(7) 0.049(7) -0.005(5) 0.001(5) 0.005(6)
C6 0.021(7) 0.038(7) 0.032(6) -0.001(5) 0.012(4) 0.011(6)
C7 0.049(8) 0.051(9) 0.046(8) 0.000(8) 0.000(7) 0.020(8)
C8 0.065(16) 0.037(13) 0.039(10) 0.021(9) 0.008(10) 0.034(13)
C9 0.051(14) 0.052(10) 0.050(14) 0.002(10) 0.005(11) 0.032(11)
C10 0.071(13) 0.072(19) 0.065(14) 0.015(14) 0.026(11) 0.037(13)
C8X 0.05(2) 0.06(2) 0.069(14) 0.011(17) 0.025(14) 0.023(18)
C9X 0.07(2) 0.063(15) 0.058(18) 0.003(17) 0.012(16) 0.033(15)
C10X 0.046(16) 0.056(16) 0.08(2) 0.023(18) 0.024(15) 0.035(13)
C11 0.035(9) 0.028(11) 0.052(10) -0.003(9) 0.011(8) 0.016(8)
O2 0.028(6) 0.030(7) 0.035(6) -0.010(5) 0.008(5) 0.013(5)
C12 0.037(10) 0.025(11) 0.043(10) -0.010(8) 0.002(8) 0.006(8)
O3 0.018(5) 0.025(6) 0.027(5) -0.004(5) 0.011(4) 0.012(4)
C13 0.031(6) 0.037(9) 0.046(7) 0.006(6) 0.021(5) 0.021(6)
C14 0.030(6) 0.032(9) 0.044(7) 0.002(6) 0.012(5) 0.025(6)
C15 0.031(6) 0.038(9) 0.050(7) -0.001(6) 0.016(5) 0.020(6)
C16 0.030(6) 0.055(9) 0.054(6) -0.017(6) 0.014(5) 0.016(6)
C17 0.026(6) 0.042(9) 0.038(6) -0.008(5) 0.019(5) 0.014(6)
C18 0.025(5) 0.024(7) 0.037(6) -0.005(5) 0.014(4) 0.013(5)
C19 0.033(6) 0.063(9) 0.053(6) -0.016(5) 0.011(5) 0.031(6)
C20 0.046(7) 0.072(11) 0.066(9) -0.022(7) 0.005(6) 0.036(6)
C21 0.039(8) 0.070(9) 0.058(9) -0.014(7) 0.014(7) 0.032(7)
C22 0.059(10) 0.083(10) 0.047(8) -0.013(7) 0.011(7) 0.026(7)
C23 0.029(9) 0.055(13) 0.043(10) 0.010(9) 0.025(8) 0.008(9)
O4 0.027(6) 0.025(7) 0.032(6) 0.000(5) 0.011(5) 0.010(5)
C24 0.034(9) 0.063(13) 0.048(10) 0.019(9) 0.035(8) 0.011(9)
O5 0.033(6) 0.022(6) 0.031(6) -0.012(5) 0.019(5) -0.001(5)
C25 0.032(9) 0.021(10) 0.029(10) -0.004(8) 0.006(8) 0.011(8)
C26 0.020(6) 0.029(8) 0.033(7) 0.006(6) 0.017(6) 0.012(6)
C27 0.037(7) 0.036(8) 0.042(8) 0.000(6) 0.020(6) 0.021(6)
C28 0.042(7) 0.044(8) 0.025(7) -0.004(6) 0.013(6) 0.014(7)
C29 0.024(8) 0.029(11) 0.058(11) 0.009(8) 0.020(8) -0.008(8)
C30 0.031(7) 0.042(8) 0.023(7) -0.003(6) 0.015(6) 0.017(6)
C31 0.064(11) 0.045(12) 0.039(10) 0.015(9) 0.033(9) 0.019(10)
C32 0.088(14) 0.17(2) 0.037(11) 0.025(12) 0.037(11) 0.026(14)
C33 0.076(14) 0.107(18) 0.079(14) 0.015(12) 0.008(11) -0.029(13)
C34 0.19(2) 0.061(14) 0.033(10) 0.008(9) 0.014(12) 0.092(14)
C35 0.023(8) 0.074(13) 0.019(8) 0.018(9) 0.001(7) 0.020(8)
O6 0.034(6) 0.039(7) 0.042(6) 0.024(5) 0.010(5) 0.020(5)
C36 0.030(6) 0.035(7) 0.046(6) 0.003(5) 0.007(5) 0.023(5)
C37 0.036(10) 0.013(9) 0.023(8) -0.003(7) -0.007(7) 0.005(8)
C38 0.024(7) 0.035(8) 0.046(8) 0.004(6) 0.014(6) 0.015(6)
F1 0.032(5) 0.039(6) 0.065(5) 0.014(4) 0.014(4) 0.023(4)
C39 0.033(10) 0.059(13) 0.040(10) 0.004(9) 0.017(9) 0.012(10)
F2 0.058(6) 0.066(7) 0.063(6) 0.019(5) 0.007(5) 0.015(5)
C40 0.038(11) 0.050(13) 0.055(11) 0.021(9) 0.036(9) 0.007(9)
F3 0.059(6) 0.079(8) 0.085(7) 0.030(6) 0.040(5) 0.016(5)
C41 0.048(12) 0.048(14) 0.077(13) 0.011(11) 0.034(11) 0.011(11)
F4 0.049(6) 0.073(7) 0.083(6) 0.024(5) 0.045(5) 0.029(5)
C42 0.033(10) 0.025(11) 0.048(11) -0.005(8) -0.001(9) 0.019(9)
F5 0.045(5) 0.044(6) 0.065(6) 0.008(5) 0.025(5) 0.022(5)
O7 0.020(5) 0.020(6) 0.047(6) 0.006(5) 0.001(5) -0.004(5)
O8 0.013(5) 0.036(7) 0.031(6) -0.006(5) 0.010(4) -0.007(5)
C43 0.027(8) 0.023(9) 0.049(8) -0.005(6) 0.011(6) 0.000(6)
C44 0.028(7) 0.037(8) 0.028(7) -0.002(6) 0.008(5) 0.011(6)
C45 0.018(7) 0.031(8) 0.050(7) 0.003(6) 0.009(6) 0.006(6)
C46 0.015(7) 0.029(9) 0.043(7) 0.005(6) 0.004(6) 0.003(7)
C47 0.027(9) 0.022(10) 0.057(11) 0.011(8) 0.009(8) 0.015(8)
C48 0.035(8) 0.047(10) 0.038(7) 0.006(6) 0.018(6) 0.005(8)
C49 0.024(6) 0.018(7) 0.036(6) -0.003(5) 0.015(5) 0.006(5)
C50 0.026(6) 0.043(8) 0.035(8) 0.019(6) 0.018(6) 0.014(6)
C51 0.046(8) 0.066(10) 0.042(9) 0.019(7) 0.015(6) 0.030(7)
C52 0.037(8) 0.059(9) 0.054(9) 0.013(6) 0.019(7) 0.020(7)
C53 0.048(7) 0.059(10) 0.040(8) 0.016(7) 0.025(6) 0.011(6)
C54 0.033(6) 0.030(6) 0.035(7) 0.001(5) 0.018(5) 0.016(5)
O9 0.033(5) 0.028(5) 0.032(5) 0.000(4) 0.014(4) 0.013(4)
C55 0.022(7) 0.034(6) 0.033(6) -0.002(4) 0.014(5) 0.015(5)
O10 0.039(5) 0.027(5) 0.024(5) 0.002(4) 0.014(4) 0.016(4)
C56 0.034(6) 0.023(6) 0.027(7) -0.005(5) 0.015(6) 0.008(5)
C57 0.041(6) 0.030(6) 0.041(8) 0.002(5) 0.023(6) 0.014(5)
C58 0.038(7) 0.033(7) 0.043(8) -0.001(6) 0.014(6) 0.016(5)
C59 0.033(7) 0.036(7) 0.045(9) 0.003(6) 0.008(6) 0.015(6)
C60 0.041(7) 0.024(7) 0.063(10) 0.009(6) 0.019(7) 0.011(6)
C61 0.030(7) 0.026(6) 0.044(9) 0.009(6) 0.013(6) 0.010(5)
C62 0.080(10) 0.024(9) 0.096(9) 0.011(8) 0.044(8) 0.037(7)
C63 0.072(10) 0.050(11) 0.072(10) 0.010(8) 0.028(8) 0.038(8)
C64 0.089(11) 0.038(9) 0.136(12) 0.005(9) 0.053(9) 0.033(8)
C65 0.098(12) 0.068(13) 0.098(9) 0.020(8) 0.043(8) 0.058(10)
C66 0.033(7) 0.044(8) 0.051(8) 0.020(7) 0.000(6) 0.016(6)
O11 0.016(5) 0.083(9) 0.030(6) 0.026(5) 0.004(5) 0.011(5)
C67 0.037(7) 0.022(7) 0.038(7) 0.008(6) 0.011(6) 0.014(6)
O12 0.025(6) 0.047(8) 0.037(6) -0.001(5) 0.011(5) 0.005(5)
C68 0.018(9) 0.052(13) 0.038(10) -0.014(10) 0.001(8) 0.004(9)
C69 0.035(10) 0.039(12) 0.024(9) -0.007(8) 0.016(8) 0.000(9)
C70 0.025(9) 0.039(11) 0.051(10) 0.015(9) 0.008(8) 0.020(8)
C71 0.018(8) 0.053(13) 0.038(10) 0.015(9) 0.001(7) 0.011(9)
C72 0.049(11) 0.037(12) 0.038(10) 0.025(9) 0.023(8) 0.000(9)
C73 0.009(8) 0.035(11) 0.048(10) -0.007(9) 0.009(8) 0.001(8)
C74 0.056(9) 0.046(10) 0.064(9) -0.013(8) 0.017(8) 0.017(8)
C75 0.082(17) 0.061(17) 0.061(12) -0.033(11) 0.019(12) -0.014(15)
C76 0.041(10) 0.048(15) 0.062(16) -0.017(13) -0.006(11) 0.006(11)
C77 0.069(16) 0.036(13) 0.064(14) -0.027(10) 0.006(13) 0.020(12)
C75X 0.077(19) 0.05(2) 0.06(2) -0.038(17) 0.025(14) 0.008(15)
C76X 0.066(19) 0.05(2) 0.08(2) -0.007(16) -0.004(14) -0.003(16)
C77X 0.04(2) 0.06(2) 0.066(18) -0.013(14) 0.008(13) 0.003(16)
C78 0.040(8) 0.029(10) 0.052(7) 0.007(7) 0.015(6) 0.015(7)
C79 0.035(6) 0.037(9) 0.046(6) 0.010(5) 0.023(5) 0.010(6)
C80 0.040(6) 0.050(9) 0.044(6) 0.008(5) 0.023(5) 0.015(6)
F6 0.064(6) 0.084(7) 0.053(5) 0.000(5) 0.027(4) 0.030(5)
C81 0.052(7) 0.051(10) 0.049(5) 0.004(5) 0.020(5) 0.026(7)
F7 0.081(6) 0.101(8) 0.075(6) 0.017(5) 0.034(5) 0.060(6)
C82 0.055(7) 0.068(11) 0.044(6) 0.000(6) 0.013(5) 0.034(8)
F8 0.069(6) 0.106(8) 0.050(5) 0.007(5) 0.012(4) 0.037(6)
C83 0.054(6) 0.058(8) 0.044(5) -0.004(5) 0.019(4) 0.024(6)
F9 0.112(7) 0.081(7) 0.047(5) 0.007(5) 0.034(5) 0.051(6)
C84 0.046(7) 0.059(10) 0.053(5) 0.006(5) 0.023(5) 0.022(7)
F10 0.060(5) 0.084(7) 0.056(5) 0.016(5) 0.031(4) 0.041(5)
O13 0.036(6) 0.048(7) 0.042(6) 0.009(5) 0.021(6) 0.017(6)
C85 0.050(9) 0.057(10) 0.027(8) -0.004(7) 0.018(7) 0.027(8)
O14 0.041(6) 0.024(6) 0.042(5) 0.000(4) 0.028(4) 0.005(5)
C86 0.036(8) 0.055(9) 0.040(6) 0.007(5) 0.022(6) 0.021(7)
C87 0.025(7) 0.035(8) 0.044(6) 0.003(5) 0.023(5) 0.003(6)
C88 0.030(8) 0.050(11) 0.042(6) 0.006(6) 0.024(6) 0.009(8)
C89 0.038(9) 0.040(11) 0.020(9) -0.001(8) 0.011(7) 0.018(8)
C90 0.044(10) 0.025(10) 0.033(10) -0.002(8) 0.010(8) 0.011(8)
C91 0.023(7) 0.032(9) 0.038(8) -0.001(6) 0.015(6) 0.000(6)
C92 0.054(11) 0.032(11) 0.037(10) -0.013(8) 0.014(8) 0.019(9)
C93 0.049(11) 0.093(15) 0.023(9) 0.008(9) 0.010(8) 0.021(10)
C94 0.082(13) 0.039(12) 0.052(10) 0.006(9) 0.028(9) 0.028(10)
C95 0.097(14) 0.056(13) 0.050(10) 0.011(9) 0.049(10) 0.032(10)
C96 0.038(9) 0.025(10) 0.041(10) 0.003(8) 0.013(8) 0.003(8)
O15 0.032(6) 0.036(7) 0.042(6) 0.004(5) 0.014(5) 0.010(5)
C97 0.029(6) 0.051(9) 0.023(8) 0.008(7) 0.006(6) 0.015(6)
O16 0.021(4) 0.035(6) 0.041(6) 0.023(5) 0.016(4) 0.011(4)
C98 0.027(5) 0.031(6) 0.010(6) -0.009(5) 0.001(4) 0.012(4)
C99 0.028(5) 0.034(7) 0.027(7) 0.004(5) 0.008(5) 0.017(5)
C100 0.034(6) 0.036(8) 0.037(8) 0.000(6) 0.006(5) 0.019(5)
C101 0.031(6) 0.021(9) 0.035(9) -0.014(7) 0.003(6) 0.014(6)
C102 0.035(10) 0.037(12) 0.055(11) 0.005(9) 0.016(8) 0.016(9)
C103 0.034(6) 0.034(9) 0.029(8) -0.005(7) 0.017(6) 0.012(6)
C104 0.037(6) 0.060(7) 0.075(7) -0.001(5) 0.014(6) 0.033(5)
C105 0.033(9) 0.064(9) 0.062(11) -0.001(7) 0.017(8) 0.034(7)
C106 0.054(14) 0.081(14) 0.094(10) -0.023(9) 0.024(10) 0.026(11)
C107 0.047(11) 0.063(11) 0.089(9) 0.010(8) 0.016(8) 0.035(9)
C15X 0.047(15) 0.10(2) 0.13(2) -0.01(2) 0.034(16) 0.018(16)
C16X 0.055(19) 0.080(12) 0.08(2) -0.032(17) 0.019(18) 0.038(15)
C17X 0.05(2) 0.06(2) 0.068(11) -0.027(15) 0.003(16) 0.02(2)
C108 0.024(9) 0.066(14) 0.046(10) 0.017(10) 0.003(8) 0.018(9)
O17 0.028(6) 0.035(8) 0.057(7) 0.003(6) 0.025(5) -0.005(6)
C109 0.033(9) 0.031(12) 0.077(13) -0.006(9) 0.023(9) 0.016(9)
O18 0.040(6) 0.057(8) 0.039(6) 0.013(5) 0.020(5) 0.015(6)
C110 0.053(12) 0.062(14) 0.035(11) 0.021(9) 0.028(10) 0.016(10)
C111 0.031(10) 0.042(12) 0.049(11) 0.015(9) 0.011(9) 0.013(9)
C112 0.042(11) 0.076(15) 0.052(12) 0.028(10) 0.010(9) 0.005(10)
C113 0.037(11) 0.113(17) 0.055(12) 0.012(12) 0.029(10) -0.003(11)
C114 0.044(11) 0.082(14) 0.025(9) 0.014(9) 0.000(8) 0.019(10)
C115 0.053(12) 0.035(12) 0.099(16) 0.020(11) 0.044(12) 0.003(9)
C116 0.062(14) 0.11(2) 0.076(14) 0.042(14) 0.016(12) 0.027(14)
C117 0.103(18) 0.18(3) 0.14(2) 0.063(19) 0.082(16) 0.037(17)
C118 0.065(14) 0.13(2) 0.18(2) 0.098(18) 0.064(15) 0.021(14)
C119 0.046(13) 0.20(2) 0.125(17) 0.079(16) 0.035(13) -0.021(14)
C120 0.040(9) 0.075(12) 0.060(9) 0.021(8) 0.019(7) -0.001(8)
C121 0.039(8) 0.083(11) 0.076(8) 0.030(7) 0.009(7) -0.007(7)
C122 0.046(9) 0.085(12) 0.124(9) 0.020(8) 0.028(7) -0.007(8)
F11 0.072(7) 0.114(9) 0.142(8) 0.008(7) 0.051(7) -0.004(6)
C123 0.059(11) 0.103(13) 0.155(9) 0.039(8) 0.008(8) -0.008(9)
F12 0.093(9) 0.126(11) 0.281(14) 0.029(9) 0.052(9) 0.014(8)
C124 0.074(12) 0.109(14) 0.140(10) 0.044(8) -0.001(8) -0.011(10)
F13 0.118(10) 0.150(12) 0.197(11) 0.090(9) -0.019(8) 0.004(8)
C125 0.090(12) 0.115(13) 0.100(9) 0.052(8) 0.004(8) -0.006(10)
F14 0.170(11) 0.154(11) 0.105(8) 0.053(7) 0.024(7) -0.023(8)
C126 0.077(11) 0.103(13) 0.079(8) 0.032(7) 0.021(7) -0.001(9)
F15 0.105(8) 0.123(10) 0.090(7) 0.013(6) 0.035(6) 0.007(7)
N1 0.091(14) 0.156(18) 0.092(13) -0.014(12) -0.008(10) 0.054(11)
C127 0.11(2) 0.18(2) 0.20(3) -0.020(17) 0.033(19) 0.071(15)
C128 0.066(13) 0.123(17) 0.103(14) 0.051(12) 0.046(11) 0.046(11)
N2 0.075(10) 0.094(13) 0.093(11) 0.007(9) 0.053(9) 0.028(9)
C129 0.080(10) 0.080(15) 0.086(13) 0.023(11) 0.053(10) 0.036(10)
C130 0.110(12) 0.118(19) 0.28(3) 0.109(19) 0.134(16) 0.072(12)
N3 0.08(3) 0.17(3) 0.17(3) -0.06(2) 0.02(2) -0.02(2)
C131 0.06(3) 0.16(3) 0.18(3) -0.08(2) -0.01(2) 0.01(2)
C132 0.023(19) 0.18(4) 0.19(4) -0.12(3) 0.04(2) 0.00(2)
N4 0.127(18) 0.103(13) 0.090(14) 0.023(12) 0.032(13) 0.027(11)
C133 0.117(16) 0.112(14) 0.106(15) 0.013(9) 0.035(10) 0.028(9)
C134 0.14(2) 0.125(15) 0.13(2) 0.000(12) 0.018(16) 0.038(12)
N5 0.17(2) 0.23(3) 0.21(3) 0.06(2) 0.035(17) 0.00(2)
C135 0.17(3) 0.082(18) 0.11(2) -0.056(16) 0.039(16) -0.012(19)
C136 0.17(3) 0.23(3) 0.22(3) 0.08(3) 0.040(19) 0.00(2)
N6 0.129(17) 0.17(2) 0.168(18) 0.053(16) 0.110(16) 0.048(14)
C137 0.119(19) 0.12(2) 0.163(19) 0.044(18) 0.115(17) 0.044(15)
C138 0.20(2) 0.21(3) 0.162(19) 0.067(19) 0.099(17) 0.06(2)

loop_
_atom_type_symbol
_atom_type_description
_atom_type_scat_dispersion_real
_atom_type_scat_dispersion_imag
_atom_type_scat_source
C C 0.0033 0.0016 'International Tables Vol C Tables 4.2.6.8 and 6.1.1.4'
H H 0.0000 0.0000 'International Tables Vol C Tables 4.2.6.8 and 6.1.1.4'
O O 0.0106 0.0060 'International Tables Vol C Tables 4.2.6.8 and 6.1.1.4'
F F 0.0171 0.0103 'International Tables Vol C Tables 4.2.6.8 and 6.1.1.4'
Zn Zn 0.2839 1.4301 'International Tables Vol C Tables 4.2.6.8 and 6.1.1.4'
N N 0.0061 0.0033 'International Tables Vol C Tables 4.2.6.8 and 6.1.1.4'

loop_
_geom_angle_atom_site_label_1
_geom_angle_atom_site_label_2
_geom_angle_atom_site_label_3
_geom_angle
O1 Zn1 C37 132.8(5)
O1 Zn1 O3 106.5(3)
C37 Zn1 O3 120.1(5)
O1 Zn1 O2 89.9(3)
C37 Zn1 O2 98.9(4)
O3 Zn1 O2 87.3(3)
O1 Zn1 O8 76.7(3)
C37 Zn1 O8 101.7(4)
O3 Zn1 O8 81.7(3)
O2 Zn1 O8 159.4(3)
O1 Zn1 Zn2 83.0(2)
C37 Zn1 Zn2 127.9(4)
O3 Zn1 Zn2 40.9(2)
O2 Zn1 Zn2 120.7(2)
O8 Zn1 Zn2 42.9(2)
O7 Zn2 O4 92.4(4)
O7 Zn2 O3 116.0(3)
O4 Zn2 O3 92.5(3)
O7 Zn2 O5 127.0(3)
O4 Zn2 O5 90.5(4)
O3 Zn2 O5 116.8(3)
O7 Zn2 O8 93.5(3)
O4 Zn2 O8 174.2(4)
O3 Zn2 O8 85.4(3)
O5 Zn2 O8 85.6(3)
O7 Zn2 Zn3 115.3(3)
O4 Zn2 Zn3 134.4(3)
O3 Zn2 Zn3 105.1(2)
O5 Zn2 Zn3 43.9(2)
O8 Zn2 Zn3 41.7(2)
O7 Zn2 Zn1 121.1(2)
O4 Zn2 Zn1 129.8(2)
O3 Zn2 Zn1 41.1(2)
O5 Zn2 Zn1 95.8(2)
O8 Zn2 Zn1 46.6(2)
Zn3 Zn2 Zn1 66.56(5)
O8 Zn3 O6 155.5(3)
O8 Zn3 O10 112.0(3)
O6 Zn3 O10 92.4(3)
O8 Zn3 O5 86.1(3)
O6 Zn3 O5 94.7(4)
O10 Zn3 O5 96.0(3)
O8 Zn3 O9 87.8(3)
O6 Zn3 O9 91.4(3)
O10 Zn3 O9 85.1(3)
O5 Zn3 O9 173.8(4)
O8 Zn3 O1 75.0(3)
O6 Zn3 O1 80.5(3)
O10 Zn3 O1 171.9(4)
O5 Zn3 O1 88.4(3)
O9 Zn3 O1 91.2(3)
O8 Zn3 Zn2 43.8(2)
O6 Zn3 Zn2 132.7(3)
O10 Zn3 Zn2 107.9(3)
O5 Zn3 Zn2 42.3(2)
O9 Zn3 Zn2 131.5(2)
O1 Zn3 Zn2 79.9(2)
O19 Zn4 O13 164.2(4)
O19 Zn4 O10 90.0(3)
O13 Zn4 O10 92.3(3)
O19 Zn4 O12 80.1(3)
O13 Zn4 O12 103.7(3)
O10 Zn4 O12 154.1(3)
O19 Zn4 O14 79.5(3)
O13 Zn4 O14 85.2(4)
O10 Zn4 O14 113.6(3)
O12 Zn4 O14 88.3(3)
O19 Zn4 Zn6 40.4(2)
O13 Zn4 Zn6 143.4(2)
O10 Zn4 Zn6 123.3(2)
O12 Zn4 Zn6 40.3(2)
O14 Zn4 Zn6 87.2(2)
O19 Zn4 Zn5 40.6(2)
O13 Zn4 Zn5 124.1(3)
O10 Zn4 Zn5 106.8(2)
O12 Zn4 Zn5 81.0(3)
O14 Zn4 Zn5 38.9(2)
Zn6 Zn4 Zn5 57.59(5)
O7 Zn5 O14 119.6(4)
O7 Zn5 O16 122.0(4)
O14 Zn5 O16 118.4(3)
O7 Zn5 O19 103.1(3)
O14 Zn5 O19 82.9(3)
O16 Zn5 O19 82.5(3)
O7 Zn5 O15 94.9(3)
O14 Zn5 O15 87.6(4)
O16 Zn5 O15 88.6(3)
O19 Zn5 O15 161.9(3)
O7 Zn5 Zn6 131.6(2)
O14 Zn5 Zn6 93.1(2)
O16 Zn5 Zn6 42.5(2)
O19 Zn5 Zn6 42.7(2)
O15 Zn5 Zn6 123.1(2)
O7 Zn5 Zn4 120.1(3)
O14 Zn5 Zn4 42.6(3)
O16 Zn5 Zn4 101.3(3)
O19 Zn5 Zn4 40.3(2)
O15 Zn5 Zn4 127.8(3)
Zn6 Zn5 Zn4 61.01(5)
O18 Zn6 O12 126.6(4)
O18 Zn6 O16 125.2(4)
O12 Zn6 O16 107.8(4)
O18 Zn6 O19 97.7(4)
O12 Zn6 O19 81.6(3)
O16 Zn6 O19 83.1(3)
O18 Zn6 O17 91.2(4)
O12 Zn6 O17 94.2(4)
O16 Zn6 O17 90.6(4)
O19 Zn6 O17 171.0(4)
O18 Zn6 Zn5 129.4(3)
O12 Zn6 Zn5 85.0(2)
O16 Zn6 Zn5 42.7(2)
O19 Zn6 Zn5 43.2(2)
O17 Zn6 Zn5 128.8(3)
O18 Zn6 Zn4 113.7(3)
O12 Zn6 Zn4 41.6(2)
O16 Zn6 Zn4 101.9(2)
O19 Zn6 Zn4 40.5(2)
O17 Zn6 Zn4 135.9(3)
Zn5 Zn6 Zn4 61.40(5)
Zn6 O19 Zn4 99.1(3)
Zn6 O19 Zn5 94.2(4)
Zn4 O19 Zn5 99.1(3)
C1 O1 Zn1 126.5(8)
C1 O1 Zn3 129.0(8)
Zn1 O1 Zn3 104.5(4)
O1 C1 C2 120.6(12)
O1 C1 C6 122.0(13)
C2 C1 C6 117.3(13)
C3 C2 C1 120.4(13)
C3 C2 C36 118.5(13)
C1 C2 C36 121.1(12)
C2 C3 C4 125.3(14)
C5 C4 C3 112.5(13)
C5 C4 C7 121.9(13)
C3 C4 C7 125.3(14)
C6 C5 C4 125.4(13)
C5 C6 C1 118.7(14)
C5 C6 C11 121.2(13)
C1 C6 C11 119.7(13)
C4 C7 C8X 113(2)
C4 C7 C10 114.0(14)
C4 C7 C8 110.8(14)
C10 C7 C8 113.0(15)
C4 C7 C9X 111.8(18)
C8X C7 C9X 114.9(19)
C4 C7 C10X 106.1(18)
C8X C7 C10X 107(2)
C9X C7 C10X 102.3(16)
C4 C7 C9 107.9(12)
C10 C7 C9 106.2(14)
C8 C7 C9 104.2(12)
O2 C11 C6 111.2(11)
C12 O2 C11 114.3(10)
C12 O2 Zn1 106.5(7)
C11 O2 Zn1 112.7(7)
O2 C12 C14 111.5(11)
C13 O3 Zn2 125.1(7)
C13 O3 Zn1 131.3(7)
Zn2 O3 Zn1 98.0(3)
O3 C13 C18 124.6(12)
O3 C13 C14 117.2(12)
C18 C13 C14 118.0(13)
C15 C14 C13 117.8(13)
C15 C14 C12 117.7(12)
C13 C14 C12 124.4(12)
C16 C15 C14 124.0(13)
C15 C16 C17 114.8(12)
C15 C16 C19 124.1(13)
C17 C16 C19 121.0(12)
C18 C17 C16 122.8(12)
C17 C18 C13 122.6(13)
C17 C18 C23 117.8(12)
C13 C18 C23 119.4(12)
C20 C19 C21 109.3(12)
C20 C19 C22 106.7(12)
C21 C19 C22 111.1(11)
C20 C19 C16 111.0(11)
C21 C19 C16 111.4(12)
C22 C19 C16 107.3(12)
O4 C23 C18 114.8(11)
C23 O4 C24 115.5(10)
C23 O4 Zn2 111.2(7)
C24 O4 Zn2 117.8(7)
O4 C24 C26 116.6(10)
C25 O5 Zn2 115.8(8)
C25 O5 Zn3 119.9(8)
Zn2 O5 Zn3 93.7(3)
C26 C25 O5 120.1(13)
C26 C25 C30 120.4(13)
O5 C25 C30 119.3(13)
C25 C26 C27 120.7(13)
C25 C26 C24 121.7(12)
C27 C26 C24 116.7(12)
C28 C27 C26 120.3(13)
C27 C28 C29 117.7(12)
C27 C28 C31 120.4(14)
C29 C28 C31 121.9(14)
C30 C29 C28 122.4(14)
C29 C30 C25 117.3(13)
C29 C30 C35 118.1(14)
C25 C30 C35 124.4(12)
C33 C31 C32 110.7(15)
C33 C31 C34 108.5(15)
C32 C31 C34 105.0(13)
C33 C31 C28 109.3(12)
C32 C31 C28 110.3(13)
C34 C31 C28 112.9(13)
O6 C35 C30 119.2(12)
C36 O6 C35 114.8(9)
C36 O6 Zn3 117.0(7)
C35 O6 Zn3 114.5(8)
O6 C36 C2 112.0(11)
C42 C37 C38 114.3(13)
C42 C37 Zn1 119.8(11)
C38 C37 Zn1 125.9(12)
C37 C38 F1 120.3(13)
C37 C38 C39 124.9(14)
F1 C38 C39 114.8(13)
F2 C39 C40 119.2(14)
F2 C39 C38 122.0(14)
C40 C39 C38 118.8(15)
C41 C40 F3 122.2(15)
C41 C40 C39 118.8(15)
F3 C40 C39 119.0(15)
C40 C41 F4 119.7(15)
C40 C41 C42 120.2(16)
F4 C41 C42 119.9(15)
C37 C42 F5 122.4(14)
C37 C42 C41 122.8(14)
F5 C42 C41 114.5(14)
C43 O7 Zn5 118.5(7)
C43 O7 Zn2 108.6(7)
Zn5 O7 Zn2 115.4(4)
C44 O8 Zn3 121.8(8)
C44 O8 Zn2 122.3(8)
Zn3 O8 Zn2 94.6(3)
C44 O8 Zn1 117.7(7)
Zn3 O8 Zn1 103.8(4)
Zn2 O8 Zn1 90.5(3)
O7 C43 C45 116.1(11)
C45 C44 O8 122.4(13)
C45 C44 C49 122.5(13)
O8 C44 C49 114.8(12)
C44 C45 C46 116.4(13)
C44 C45 C43 121.8(13)
C46 C45 C43 121.1(13)
C47 C46 C45 127.1(14)
C46 C47 C48 112.8(13)
C46 C47 C50 126.7(13)
C48 C47 C50 120.1(13)
C49 C48 C47 125.8(14)
C48 C49 C44 115.2(13)
C48 C49 C54 124.9(12)
C44 C49 C54 119.7(12)
C47 C50 C51 109.6(11)
C47 C50 C52 109.7(11)
C51 C50 C52 109.2(11)
C47 C50 C53 109.0(10)
C51 C50 C53 111.0(11)
C52 C50 C53 108.3(10)
O9 C54 C49 116.3(10)
C54 O9 C55 111.4(9)
C54 O9 Zn3 113.0(7)
C55 O9 Zn3 118.3(6)
O9 C55 C57 108.6(10)
C56 O10 Zn4 118.7(8)
C56 O10 Zn3 107.0(7)
Zn4 O10 Zn3 133.5(5)
O10 C56 C57 119.8(12)
O10 C56 C61 122.4(12)
C57 C56 C61 117.4(14)
C58 C57 C56 119.5(14)
C58 C57 C55 121.6(12)
C56 C57 C55 118.8(13)
C57 C58 C59 124.4(14)
C58 C59 C60 113.8(14)
C58 C59 C62 124.4(13)
C60 C59 C62 121.7(14)
C61 C60 C59 124.4(14)
C60 C61 C56 120.1(13)
C60 C61 C66 121.1(13)
C56 C61 C66 118.7(13)
C64 C62 C59 111.7(14)
C64 C62 C63 109.1(14)
C59 C62 C63 112.6(13)
C64 C62 C65 108.6(13)
C59 C62 C65 107.4(13)
C63 C62 C65 107.3(14)
O11 C66 C61 107.0(10)
C66 O11 C67 110.2(9)
O11 C67 C69 110.2(10)
C68 O12 Zn6 130.4(8)
C68 O12 Zn4 125.9(9)
Zn6 O12 Zn4 98.1(4)
O12 C68 C73 120.0(15)
O12 C68 C69 117.2(13)
C73 C68 C69 122.8(14)
C70 C69 C68 115.8(13)
C70 C69 C67 124.6(14)
C68 C69 C67 119.5(12)
C71 C70 C69 122.7(14)
C70 C71 C72 118.7(14)
C70 C71 C74 119.8(14)
C72 C71 C74 121.3(13)
C73 C72 C71 122.5(14)
C72 C73 C68 117.2(15)
C72 C73 C78 127.7(13)
C68 C73 C78 114.9(13)
C75 C74 C77 111.3(18)
C77X C74 C75X 107(2)
C75 C74 C71 112.3(14)
C77X C74 C71 111.1(19)
C77 C74 C71 114.6(15)
C75X C74 C71 103.7(19)
C77X C74 C76X 112.2(19)
C75X C74 C76X 109.2(18)
C71 C74 C76X 113.0(19)
C75 C74 C76 106.9(14)
C77 C74 C76 104.5(14)
C71 C74 C76 106.4(14)
C73 C78 C79 116.4(12)
C84 C79 C80 116.3(14)
C84 C79 C78 120.8(14)
C80 C79 C78 122.8(13)
F6 C80 C79 118.8(13)
F6 C80 C81 117.6(14)
C79 C80 C81 123.5(15)
F7 C81 C82 120.0(14)
F7 C81 C80 120.9(14)
C82 C81 C80 118.8(15)
F8 C82 C83 122.1(15)
F8 C82 C81 119.8(15)
C83 C82 C81 118.1(15)
C82 C83 C84 122.3(15)
C82 C83 F9 117.8(14)
C84 C83 F9 119.8(15)
F10 C84 C79 121.8(14)
F10 C84 C83 117.3(14)
C79 C84 C83 120.7(15)
C85 O13 Zn4 112.2(8)
O13 C85 C87 111.3(11)
C86 O14 Zn5 131.6(9)
C86 O14 Zn4 128.2(9)
Zn5 O14 Zn4 98.4(3)
O14 C86 C91 122.7(14)
O14 C86 C87 119.3(14)
C91 C86 C87 118.0(14)
C86 C87 C88 120.9(15)
C86 C87 C85 118.4(13)
C88 C87 C85 120.5(13)
C89 C88 C87 122.6(14)
C88 C89 C90 114.7(12)
C88 C89 C92 123.3(13)
C90 C89 C92 121.8(14)
C91 C90 C89 123.6(14)
C86 C91 C90 120.1(14)
C86 C91 C96 122.7(13)
C90 C91 C96 116.7(14)
C89 C92 C95 111.4(13)
C89 C92 C94 111.5(11)
C95 C92 C94 108.1(12)
C89 C92 C93 109.5(11)
C95 C92 C93 107.1(11)
C94 C92 C93 109.0(12)
O15 C96 C91 112.6(11)
C96 O15 C97 114.8(10)
C96 O15 Zn5 114.3(8)
C97 O15 Zn5 104.9(7)
O15 C97 C99 114.1(11)
C98 O16 Zn6 126.5(8)
C98 O16 Zn5 129.5(7)
Zn6 O16 Zn5 94.7(4)
O16 C98 C99 120.8(12)
O16 C98 C103 124.0(13)
C99 C98 C103 115.1(13)
C100 C99 C98 120.7(13)
C100 C99 C97 118.7(12)
C98 C99 C97 120.7(12)
C99 C100 C101 123.5(13)
C102 C101 C100 115.1(13)
C102 C101 C104 122.9(13)
C100 C101 C104 122.0(13)
C103 C102 C101 122.8(14)
C102 C103 C98 122.7(14)
C102 C103 C108 118.1(13)
C98 C103 C108 119.1(13)
C16X C104 C15X 113(2)
C106 C104 C107 112.8(15)
C106 C104 C101 110.4(15)
C16X C104 C101 109.5(19)
C15X C104 C101 119(2)
C107 C104 C101 114.1(14)
C16X C104 C17X 106.6(17)
C15X C104 C17X 106(2)
C101 C104 C17X 101(2)
C106 C104 C105 105.2(13)
C107 C104 C105 104.3(15)
C101 C104 C105 109.4(14)
O17 C108 C103 113.5(12)
C109 O17 C108 114.8(10)
C109 O17 Zn6 110.1(8)
C108 O17 Zn6 109.2(7)
O17 C109 C111 115.3(11)
C110 O18 Zn6 130.0(9)
O18 C110 C111 124.1(14)
O18 C110 C115 118.1(14)
C111 C110 C115 117.8(14)
C110 C111 C112 120.0(14)
C110 C111 C109 120.9(13)
C112 C111 C109 119.0(14)
C113 C112 C111 122.1(15)
C112 C113 C114 117.3(14)
C112 C113 C116 122.5(15)
C114 C113 C116 120.1(16)
C115 C114 C113 122.4(14)
C114 C115 C110 120.1(15)
C114 C115 C120 120.6(16)
C110 C115 C120 119.3(14)
C119 C116 C118 110.9(18)
C119 C116 C113 113.6(15)
C118 C116 C113 110.2(17)
C119 C116 C117 105.4(18)
C118 C116 C117 105.2(16)
C113 C116 C117 111.1(17)
C121 C120 C115 118.6(13)
C126 C121 C122 112.2(19)
C126 C121 C120 123(2)
C122 C121 C120 124.9(19)
C123 C122 F11 123(3)
C123 C122 C121 126(3)
F11 C122 C121 111(2)
F12 C123 C122 118(3)
F12 C123 C124 126(3)
C122 C123 C124 116(3)
C125 C124 F13 126(3)
C125 C124 C123 120(3)
F13 C124 C123 114(3)
C124 C125 C126 125(3)
C124 C125 F14 117(2)
C126 C125 F14 118(3)
F15 C126 C125 119(2)
F15 C126 C121 120(2)
C125 C126 C121 121(3)
N1 C127 C128 172(3)
N2 C129 C130 177(2)
N3 C131 C132 147(4)
N4 C133 C134 171(5)
N5 C135 C136 178(3)
N6 C137 C138 164(3)

loop_
_geom_bond_atom_site_label_1
_geom_bond_atom_site_label_2
_geom_bond_distance
Zn1 O1 1.966(8)
Zn1 C37 1.999(13)
Zn1 O3 2.047(8)
Zn1 O2 2.156(8)
Zn1 O8 2.241(7)
Zn1 Zn2 3.084(2)
Zn2 O7 1.942(8)
Zn2 O4 2.014(8)
Zn2 O3 2.040(7)
Zn2 O5 2.043(9)
Zn2 O8 2.101(8)
Zn2 Zn3 3.027(2)
Zn3 O8 2.019(9)
Zn3 O6 2.047(8)
Zn3 O10 2.099(8)
Zn3 O5 2.105(8)
Zn3 O9 2.147(8)
Zn3 O1 2.270(7)
Zn4 O19 2.029(8)
Zn4 O13 2.051(10)
Zn4 O10 2.065(8)
Zn4 O12 2.071(8)
Zn4 O14 2.120(9)
Zn4 Zn6 3.085(2)
Zn4 Zn5 3.097(3)
Zn5 O7 1.941(7)
Zn5 O14 1.968(8)
Zn5 O16 2.027(8)
Zn5 O19 2.042(8)
Zn5 O15 2.154(9)
Zn5 Zn6 2.978(2)
Zn6 O18 1.895(8)
Zn6 O12 2.015(9)
Zn6 O16 2.021(8)
Zn6 O19 2.025(8)
Zn6 O17 2.132(8)
O1 C1 1.349(14)
C1 C2 1.402(17)
C1 C6 1.441(16)
C2 C3 1.354(16)
C2 C36 1.499(16)
C3 C4 1.421(16)
C4 C5 1.405(16)
C4 C7 1.497(18)
C5 C6 1.379(16)
C6 C11 1.459(16)
C7 C8X 1.523(18)
C7 C10 1.527(16)
C7 C8 1.548(16)
C7 C9X 1.56(2)
C7 C10X 1.592(18)
C7 C9 1.594(19)
C11 O2 1.428(13)
O2 C12 1.418(14)
C12 C14 1.494(17)
O3 C13 1.347(14)
C13 C18 1.359(16)
C13 C14 1.427(16)
C14 C15 1.388(16)
C15 C16 1.382(17)
C16 C17 1.404(15)
C16 C19 1.563(18)
C17 C18 1.338(15)
C18 C23 1.533(16)
C19 C20 1.525(16)
C19 C21 1.526(18)
C19 C22 1.560(17)
C23 O4 1.424(14)
O4 C24 1.467(13)
C24 C26 1.477(17)
O5 C25 1.380(14)
C25 C26 1.357(16)
C25 C30 1.397(17)
C26 C27 1.412(16)
C27 C28 1.369(17)
C28 C29 1.412(17)
C28 C31 1.531(17)
C29 C30 1.396(16)
C30 C35 1.485(17)
C31 C33 1.468(17)
C31 C32 1.498(18)
C31 C34 1.518(18)
C35 O6 1.455(13)
O6 C36 1.434(13)
C37 C42 1.348(18)
C37 C38 1.360(17)
C38 F1 1.367(14)
C38 C39 1.393(17)
C39 F2 1.362(16)
C39 C40 1.363(19)
C40 C41 1.340(19)
C40 F3 1.356(14)
C41 F4 1.376(17)
C41 C42 1.424(19)
C42 F5 1.348(15)
O7 C43 1.430(12)
O8 C44 1.405(13)
C43 C45 1.514(17)
C44 C45 1.360(17)
C44 C49 1.424(17)
C45 C46 1.379(16)
C46 C47 1.363(17)
C47 C48 1.401(17)
C47 C50 1.497(17)
C48 C49 1.380(15)
C49 C54 1.455(16)
C50 C51 1.529(16)
C50 C52 1.535(16)
C50 C53 1.542(15)
C54 O9 1.437(12)
O9 C55 1.460(12)
C55 C57 1.474(15)
O10 C56 1.336(14)
C56 C57 1.418(17)
C56 C61 1.420(16)
C57 C58 1.381(17)
C58 C59 1.397(16)
C59 C60 1.415(18)
C59 C62 1.499(19)
C60 C61 1.355(17)
C61 C66 1.513(17)
C62 C64 1.463(17)
C62 C63 1.526(19)
C62 C65 1.558(19)
C66 O11 1.426(13)
O11 C67 1.439(13)
C67 C69 1.459(16)
O12 C68 1.346(14)
C68 C73 1.402(17)
C68 C69 1.429(18)
C69 C70 1.407(16)
C70 C71 1.373(16)
C71 C72 1.400(17)
C71 C74 1.541(18)
C72 C73 1.378(16)
C73 C78 1.477(16)
C74 C75 1.495(16)
C74 C77X 1.499(18)
C74 C77 1.510(16)
C74 C75X 1.532(19)
C74 C76X 1.56(3)
C74 C76 1.60(2)
C78 C79 1.520(17)
C79 C84 1.359(17)
C79 C80 1.372(18)
C80 F6 1.350(14)
C80 C81 1.373(18)
C81 F7 1.350(16)
C81 C82 1.368(18)
C82 F8 1.347(15)
C82 C83 1.355(19)
C83 C84 1.374(18)
C83 F9 1.374(15)
C84 F10 1.332(16)
O13 C85 1.467(14)
C85 C87 1.472(17)
O14 C86 1.349(14)
C86 C91 1.354(18)
C86 C87 1.377(18)
C87 C88 1.387(16)
C88 C89 1.356(17)
C89 C90 1.398(17)
C89 C92 1.523(17)
C90 C91 1.373(16)
C91 C96 1.512(17)
C92 C95 1.524(17)
C92 C94 1.530(16)
C92 C93 1.557(17)
C96 O15 1.438(13)
O15 C97 1.442(14)
C97 C99 1.496(15)
O16 C98 1.337(14)
C98 C99 1.385(16)
C98 C103 1.422(16)
C99 C100 1.367(16)
C100 C101 1.399(16)
C101 C102 1.371(16)
C101 C104 1.541(18)
C102 C103 1.337(17)
C103 C108 1.485(16)
C104 C106 1.51(2)
C104 C16X 1.52(2)
C104 C15X 1.534(18)
C104 C107 1.536(16)
C104 C17X 1.571(18)
C104 C105 1.573(16)
C108 O17 1.464(15)
O17 C109 1.431(14)
C109 C111 1.513(17)
O18 C110 1.317(14)
C110 C111 1.387(17)
C110 C115 1.405(19)
C111 C112 1.389(17)
C112 C113 1.363(18)
C113 C114 1.381(18)
C113 C116 1.52(2)
C114 C115 1.362(17)
C115 C120 1.508(18)
C116 C119 1.48(2)
C116 C118 1.51(2)
C116 C117 1.57(2)
C120 C121 1.47(2)
C121 C126 1.39(2)
C121 C122 1.43(2)
C122 C123 1.34(3)
C122 F11 1.39(2)
C123 F12 1.34(3)
C123 C124 1.40(3)
C124 C125 1.28(3)
C124 F13 1.33(2)
C125 C126 1.36(3)
C125 F14 1.40(2)
C126 F15 1.35(2)
N1 C127 1.142(16)
C127 C128 1.486(16)
N2 C129 1.124(13)
C129 C130 1.454(15)
N3 C131 1.165(18)
C131 C132 1.467(19)
N4 C133 1.140(18)
C133 C134 1.467(18)
N5 C135 1.148(17)
C135 C136 1.471(17)
N6 C137 1.140(16)
C137 C138 1.459(17)

loop_
_geom_hbond_atom_site_label_D
_geom_hbond_atom_site_label_H
_geom_hbond_atom_site_label_A
_geom_hbond_distance_DH
_geom_hbond_distance_HA
_geom_hbond_distance_DA
_geom_hbond_angle_DHA
O13 H13 N1 0.83(2) 2.39(11) 2.98(2) 128(12)
O19 H19 O5 1.00 1.84 2.786(11) 156.7

loop_
_geom_torsion_atom_site_label_1
_geom_torsion_atom_site_label_2
_geom_torsion_atom_site_label_3
_geom_torsion_atom_site_label_4
_geom_torsion
Zn1 O1 C1 C2 -153.8(9)
Zn3 O1 C1 C2 22.5(17)
Zn1 O1 C1 C6 30.0(16)
Zn3 O1 C1 C6 -153.7(9)
O1 C1 C2 C3 177.0(11)
C6 C1 C2 C3 -6.6(19)
O1 C1 C2 C36 -2.8(19)
C6 C1 C2 C36 173.5(10)
C1 C2 C3 C4 4(2)
C36 C2 C3 C4 -175.7(11)
C2 C3 C4 C5 -1.1(18)
C2 C3 C4 C7 -175.6(12)
C3 C4 C5 C6 0.2(19)
C7 C4 C5 C6 175.0(12)
C4 C5 C6 C1 -3(2)
C4 C5 C6 C11 169.5(12)
O1 C1 C6 C5 -178.0(11)
C2 C1 C6 C5 5.8(18)
O1 C1 C6 C11 9.7(18)
C2 C1 C6 C11 -166.6(12)
C5 C4 C7 C8X 63(2)
C3 C4 C7 C8X -123(2)
C5 C4 C7 C10 -100.4(19)
C3 C4 C7 C10 74(2)
C5 C4 C7 C8 28.4(19)
C3 C4 C7 C8 -157.5(15)
C5 C4 C7 C9X -165(2)
C3 C4 C7 C9X 9(2)
C5 C4 C7 C10X -54(2)
C3 C4 C7 C10X 120(2)
C5 C4 C7 C9 141.9(14)
C3 C4 C7 C9 -44.0(17)
C5 C6 C11 O2 125.8(12)
C1 C6 C11 O2 -62.1(15)
C6 C11 O2 C12 -171.8(10)
C6 C11 O2 Zn1 66.4(11)
C11 O2 C12 C14 -49.6(14)
Zn1 O2 C12 C14 75.4(11)
Zn2 O3 C13 C18 -14.3(19)
Zn1 O3 C13 C18 -162.1(10)
Zn2 O3 C13 C14 160.6(9)
Zn1 O3 C13 C14 12.8(18)
O3 C13 C14 C15 -176.5(12)
C18 C13 C14 C15 -1(2)
O3 C13 C14 C12 5(2)
C18 C13 C14 C12 -179.3(13)
O2 C12 C14 C15 125.4(13)
O2 C12 C14 C13 -56.6(18)
C13 C14 C15 C16 4(2)
C12 C14 C15 C16 -177.9(14)
C14 C15 C16 C17 -5(2)
C14 C15 C16 C19 176.4(14)
C15 C16 C17 C18 4(2)
C19 C16 C17 C18 -177.4(14)
C16 C17 C18 C13 -2(2)
C16 C17 C18 C23 -176.0(12)
O3 C13 C18 C17 175.1(13)
C14 C13 C18 C17 0(2)
O3 C13 C18 C23 -11(2)
C14 C13 C18 C23 174.4(12)
C15 C16 C19 C20 -4(2)
C17 C16 C19 C20 177.6(13)
C15 C16 C19 C21 118.0(16)
C17 C16 C19 C21 -60.5(19)
C15 C16 C19 C22 -120.2(16)
C17 C16 C19 C22 61.4(17)
C17 C18 C23 O4 -128.3(13)
C13 C18 C23 O4 57.3(16)
C18 C23 O4 C24 70.4(13)
C18 C23 O4 Zn2 -67.3(11)
C23 O4 C24 C26 -106.5(13)
Zn2 O4 C24 C26 28.3(15)
Zn2 O5 C25 C26 40.4(14)
Zn3 O5 C25 C26 151.6(10)
Zn2 O5 C25 C30 -143.8(10)
Zn3 O5 C25 C30 -32.6(15)
O5 C25 C26 C27 -172.5(11)
C30 C25 C26 C27 12(2)
O5 C25 C26 C24 18.6(19)
C30 C25 C26 C24 -157.2(12)
O4 C24 C26 C25 -58.2(18)
O4 C24 C26 C27 132.5(12)
C25 C26 C27 C28 -3(2)
C24 C26 C27 C28 166.5(12)
C26 C27 C28 C29 -4.4(19)
C26 C27 C28 C31 172.9(12)
C27 C28 C29 C30 3.2(19)
C31 C28 C29 C30 -174.0(12)
C28 C29 C30 C25 5.1(19)
C28 C29 C30 C35 -170.2(11)
C26 C25 C30 C29 -12.6(19)
O5 C25 C30 C29 171.6(10)
C26 C25 C30 C35 162.4(12)
O5 C25 C30 C35 -13(2)
C27 C28 C31 C33 -75.6(18)
C29 C28 C31 C33 101.6(17)
C27 C28 C31 C32 46.3(19)
C29 C28 C31 C32 -136.5(14)
C27 C28 C31 C34 163.5(14)
C29 C28 C31 C34 -19(2)
C29 C30 C35 O6 -126.7(12)
C25 C30 C35 O6 58.4(17)
C30 C35 O6 C36 96.9(13)
C30 C35 O6 Zn3 -42.6(13)
C35 O6 C36 C2 -59.7(14)
Zn3 O6 C36 C2 78.7(12)
C3 C2 C36 O6 132.4(12)
C1 C2 C36 O6 -47.7(16)
C42 C37 C38 F1 -174.4(11)
Zn1 C37 C38 F1 6.2(19)
C42 C37 C38 C39 4(2)
Zn1 C37 C38 C39 -175.1(10)
C37 C38 C39 F2 178.1(13)
F1 C38 C39 F2 -3(2)
C37 C38 C39 C40 -3(2)
F1 C38 C39 C40 175.7(13)
F2 C39 C40 C41 -178.6(14)
C38 C39 C40 C41 2(2)
F2 C39 C40 F3 -2(2)
C38 C39 C40 F3 179.2(12)
F3 C40 C41 F4 5(2)
C39 C40 C41 F4 -178.3(13)
F3 C40 C41 C42 179.9(12)
C39 C40 C41 C42 -3(2)
C38 C37 C42 F5 -178.1(12)
Zn1 C37 C42 F5 1.3(18)
C38 C37 C42 C41 -5(2)
Zn1 C37 C42 C41 174.3(11)
C40 C41 C42 C37 5(2)
F4 C41 C42 C37 179.9(13)
C40 C41 C42 F5 178.5(14)
F4 C41 C42 F5 -7(2)
Zn5 O7 C43 C45 -62.0(13)
Zn2 O7 C43 C45 72.2(12)
Zn3 O8 C44 C45 131.6(11)
Zn2 O8 C44 C45 11.5(16)
Zn1 O8 C44 C45 -98.5(13)
Zn3 O8 C44 C49 -54.0(13)
Zn2 O8 C44 C49 -174.1(8)
Zn1 O8 C44 C49 75.8(12)
O8 C44 C45 C46 176.9(10)
C49 C44 C45 C46 3(2)
O8 C44 C45 C43 6(2)
C49 C44 C45 C43 -168.4(11)
O7 C43 C45 C44 -53.8(17)
O7 C43 C45 C46 135.3(12)
C44 C45 C46 C47 -1(2)
C43 C45 C46 C47 170.1(12)
C45 C46 C47 C48 -1(2)
C45 C46 C47 C50 -174.1(13)
C46 C47 C48 C49 2(2)
C50 C47 C48 C49 175.7(12)
C47 C48 C49 C44 -1(2)
C47 C48 C49 C54 -176.0(12)
C45 C44 C49 C48 -2(2)
O8 C44 C49 C48 -176.3(10)
C45 C44 C49 C54 173.4(12)
O8 C44 C49 C54 -1.0(18)
C46 C47 C50 C51 -12.8(19)
C48 C47 C50 C51 175.0(12)
C46 C47 C50 C52 -132.6(14)
C48 C47 C50 C52 55.1(16)
C46 C47 C50 C53 108.9(15)
C48 C47 C50 C53 -63.4(17)
C48 C49 C54 O9 -122.9(13)
C44 C49 C54 O9 62.2(16)
C49 C54 O9 C55 78.0(13)
C49 C54 O9 Zn3 -58.0(12)
C54 O9 C55 C57 -175.5(10)
Zn3 O9 C55 C57 -42.1(12)
Zn4 O10 C56 C57 126.5(10)
Zn3 O10 C56 C57 -62.3(12)
Zn4 O10 C56 C61 -60.9(13)
Zn3 O10 C56 C61 110.3(11)
O10 C56 C57 C58 169.0(11)
C61 C56 C57 C58 -4.0(18)
O10 C56 C57 C55 -6.8(18)
C61 C56 C57 C55 -179.8(10)
O9 C55 C57 C58 -110.2(13)
O9 C55 C57 C56 65.5(14)
C56 C57 C58 C59 1(2)
C55 C57 C58 C59 176.2(11)
C57 C58 C59 C60 4.2(19)
C57 C58 C59 C62 -175.1(14)
C58 C59 C60 C61 -6(2)
C62 C59 C60 C61 173.4(14)
C59 C60 C61 C56 3(2)
C59 C60 C61 C66 179.4(12)
O10 C56 C61 C60 -170.3(12)
C57 C56 C61 C60 2.4(19)
O10 C56 C61 C66 12.9(18)
C57 C56 C61 C66 -174.3(11)
C58 C59 C62 C64 -131.2(15)
C60 C59 C62 C64 50(2)
C58 C59 C62 C63 -8(2)
C60 C59 C62 C63 172.6(13)
C58 C59 C62 C65 109.8(15)
C60 C59 C62 C65 -69.4(18)
C60 C61 C66 O11 -110.8(14)
C56 C61 C66 O11 66.0(15)
C61 C66 O11 C67 159.3(11)
C66 O11 C67 C69 176.4(12)
Zn6 O12 C68 C73 97.3(14)
Zn4 O12 C68 C73 -115.3(12)
Zn6 O12 C68 C69 -80.0(16)
Zn4 O12 C68 C69 67.4(15)
O12 C68 C69 C70 178.4(11)
C73 C68 C69 C70 1(2)
O12 C68 C69 C67 0(2)
C73 C68 C69 C67 -177.3(12)
O11 C67 C69 C70 121.2(13)
O11 C67 C69 C68 -60.5(16)
C68 C69 C70 C71 -1(2)
C67 C69 C70 C71 177.7(13)
C69 C70 C71 C72 2(2)
C69 C70 C71 C74 178.8(13)
C70 C71 C72 C73 -4(2)
C74 C71 C72 C73 179.2(12)
C71 C72 C73 C68 5(2)
C71 C72 C73 C78 179.1(14)
O12 C68 C73 C72 179.8(12)
C69 C68 C73 C72 -3(2)
O12 C68 C73 C78 4.6(18)
C69 C68 C73 C78 -178.3(13)
C70 C71 C74 C75 -120.4(19)
C72 C71 C74 C75 56(2)
C70 C71 C74 C77X 48(3)
C72 C71 C74 C77X -135(2)
C70 C71 C74 C77 8(2)
C72 C71 C74 C77 -175.5(17)
C70 C71 C74 C75X -67(2)
C72 C71 C74 C75X 110(2)
C70 C71 C74 C76X 175(2)
C72 C71 C74 C76X -8(3)
C70 C71 C74 C76 123.0(16)
C72 C71 C74 C76 -60.5(17)
C72 C73 C78 C79 2(2)
C68 C73 C78 C79 176.9(12)
C73 C78 C79 C84 -70.3(18)
C73 C78 C79 C80 113.5(16)
C84 C79 C80 F6 -176.6(12)
C78 C79 C80 F6 0(2)
C84 C79 C80 C81 -1(2)
C78 C79 C80 C81 175.7(13)
F6 C80 C81 F7 -4(2)
C79 C80 C81 F7 179.8(13)
F6 C80 C81 C82 -179.1(13)
C79 C80 C81 C82 5(2)
F7 C81 C82 F8 3(2)
C80 C81 C82 F8 178.0(12)
F7 C81 C82 C83 -178.9(14)
C80 C81 C82 C83 -4(2)
F8 C82 C83 C84 177.2(13)
C81 C82 C83 C84 -1(2)
F8 C82 C83 F9 1(2)
C81 C82 C83 F9 -176.7(13)
C80 C79 C84 F10 -178.5(13)
C78 C79 C84 F10 5(2)
C80 C79 C84 C83 -4(2)
C78 C79 C84 C83 179.3(13)
C82 C83 C84 F10 179.6(14)
F9 C83 C84 F10 -5(2)
C82 C83 C84 C79 5(2)
F9 C83 C84 C79 -179.1(13)
Zn4 O13 C85 C87 -76.7(11)
Zn5 O14 C86 C91 -16.9(19)
Zn4 O14 C86 C91 144.7(11)
Zn5 O14 C86 C87 165.2(9)
Zn4 O14 C86 C87 -33.2(17)
O14 C86 C87 C88 -180.0(11)
C91 C86 C87 C88 2(2)
O14 C86 C87 C85 -4.5(19)
C91 C86 C87 C85 177.5(12)
O13 C85 C87 C86 62.6(16)
O13 C85 C87 C88 -121.9(12)
C86 C87 C88 C89 2(2)
C85 C87 C88 C89 -173.8(13)
C87 C88 C89 C90 -4(2)
C87 C88 C89 C92 -178.6(12)
C88 C89 C90 C91 4(2)
C92 C89 C90 C91 178.1(12)
O14 C86 C91 C90 179.5(11)
C87 C86 C91 C90 -3(2)
O14 C86 C91 C96 -9(2)
C87 C86 C91 C96 169.3(12)
C89 C90 C91 C86 0(2)
C89 C90 C91 C96 -172.7(12)
C88 C89 C92 C95 -9.1(19)
C90 C89 C92 C95 176.9(12)
C88 C89 C92 C94 -130.0(14)
C90 C89 C92 C94 56.1(17)
C88 C89 C92 C93 109.2(15)
C90 C89 C92 C93 -64.7(17)
C86 C91 C96 O15 51.6(17)
C90 C91 C96 O15 -136.2(12)
C91 C96 O15 C97 176.2(11)
C91 C96 O15 Zn5 -62.6(12)
C96 O15 C97 C99 51.1(14)
Zn5 O15 C97 C99 -75.1(10)
Zn6 O16 C98 C99 -159.3(9)
Zn5 O16 C98 C99 -21.4(17)
Zn6 O16 C98 C103 24.2(16)
Zn5 O16 C98 C103 162.1(9)
O16 C98 C99 C100 179.0(11)
C103 C98 C99 C100 -4.2(18)
O16 C98 C99 C97 -0.7(18)
C103 C98 C99 C97 176.1(10)
O15 C97 C99 C100 -122.9(13)
O15 C97 C99 C98 56.9(15)
C98 C99 C100 C101 2(2)
C97 C99 C100 C101 -178.4(11)
C99 C100 C101 C102 0.6(19)
C99 C100 C101 C104 177.5(13)
C100 C101 C102 C103 0(2)
C104 C101 C102 C103 -177.3(13)
C101 C102 C103 C98 -2(2)
C101 C102 C103 C108 174.1(13)
O16 C98 C103 C102 -178.8(13)
C99 C98 C103 C102 4.5(18)
O16 C98 C103 C108 4.8(19)
C99 C98 C103 C108 -171.8(12)
C102 C101 C104 C106 82(2)
C100 C101 C104 C106 -94.9(18)
C102 C101 C104 C16X 128(2)
C100 C101 C104 C16X -48(3)
C102 C101 C104 C15X -4(3)
C100 C101 C104 C15X 179(3)
C102 C101 C104 C107 -149.9(17)
C100 C101 C104 C107 33(2)
C102 C101 C104 C17X -119(2)
C100 C101 C104 C17X 64(2)
C102 C101 C104 C105 -34(2)
C100 C101 C104 C105 149.7(15)
C102 C103 C108 O17 125.5(13)
C98 C103 C108 O17 -58.0(16)
C103 C108 O17 C109 -165.7(11)
C103 C108 O17 Zn6 70.1(11)
C108 O17 C109 C111 -61.3(15)
Zn6 O17 C109 C111 62.4(13)
O12 Zn6 O18 C110 -96.5(12)
O16 Zn6 O18 C110 91.3(12)
O19 Zn6 O18 C110 178.3(12)
O17 Zn6 O18 C110 -0.3(12)
Zn5 Zn6 O18 C110 145.6(11)
Zn4 Zn6 O18 C110 -142.8(11)
Zn6 O18 C110 C111 19(2)
Zn6 O18 C110 C115 -163.7(11)
O18 C110 C111 C112 177.7(14)
C115 C110 C111 C112 0(2)
O18 C110 C111 C109 1(2)
C115 C110 C111 C109 -176.6(14)
O17 C109 C111 C110 -47.0(19)
O17 C109 C111 C112 136.1(14)
C110 C111 C112 C113 -4(3)
C109 C111 C112 C113 173.0(15)
C111 C112 C113 C114 4(3)
C111 C112 C113 C116 -177.3(17)
C112 C113 C114 C115 -1(3)
C116 C113 C114 C115 -179.5(17)
C113 C114 C115 C110 -2(3)
C113 C114 C115 C120 178.7(16)
O18 C110 C115 C114 -174.8(14)
C111 C110 C115 C114 3(2)
O18 C110 C115 C120 4(2)
C111 C110 C115 C120 -178.3(15)
C112 C113 C116 C119 -2(3)
C114 C113 C116 C119 176.1(19)
C112 C113 C116 C118 123(2)
C114 C113 C116 C118 -59(3)
C112 C113 C116 C117 -121(2)
C114 C113 C116 C117 57(2)
C114 C115 C120 C121 41(2)
C110 C115 C120 C121 -137.5(17)
C115 C120 C121 C126 -87(2)
C115 C120 C121 C122 95(2)
C126 C121 C122 C123 -1(3)
C120 C121 C122 C123 177.9(17)
C126 C121 C122 F11 -179.7(14)
C120 C121 C122 F11 -1(2)
F11 C122 C123 F12 0(3)
C121 C122 C123 F12 -178.9(17)
F11 C122 C123 C124 -178.5(17)
C121 C122 C123 C124 3(3)
F12 C123 C124 C125 178(2)
C122 C123 C124 C125 -4(3)
F12 C123 C124 F13 0(3)
C122 C123 C124 F13 178.5(16)
F13 C124 C125 C126 -179.3(18)
C123 C124 C125 C126 4(4)
F13 C124 C125 F14 -2(4)
C123 C124 C125 F14 -179.4(16)
C124 C125 C126 F15 -179(2)
F14 C125 C126 F15 4(3)
C124 C125 C126 C121 -2(4)
F14 C125 C126 C121 -178.4(16)
C122 C121 C126 F15 177.2(15)
C120 C121 C126 F15 -2(3)
C122 C121 C126 C125 0(3)
C120 C121 C126 C125 -178.7(17)
